data_7111929
loop_
_publ_author_name
'Alexander V. Zabula'
'Yulia V. Sevryugina'
'Sarah N. Spisak'
'Lesya Kobryn'
'Renata Sygula'
'Andrzej Sygula'
'Marina A. Petrukhina'

_publ_section_title
;
 An unsolvated buckycatcher and its first dianion
;
_journal_name_full Chem.Commun.
_journal_page_first 2657
_journal_paper_doi 10.1039/c3cc49451a
_journal_volume 50
_journal_year 2014
_chemical_formula_moiety
;
 C60 H28 {Rb C2 H4 O6}2 (C4 H8 O)3.5
;
_chemical_formula_sum 'C98 H104 O15.5 Rb2'
_chemical_formula_weight 1700.75
_chemical_melting_point ?
_chemical_name_systematic
;
 bisdibenzo[1,10-6,7]fluorantheno[2,3-b:2'3'-n]
 tetraphenylene-bis-((18-crown-6)-rubidium) 
 tetrahydrofuran solvate 
;
_space_group_crystal_system triclinic
_space_group_IT_number 2
_space_group_name_Hall '-P 1'
_space_group_name_H-M_alt 'P -1'
_symmetry_space_group_name_Hall '-P 1'
_symmetry_space_group_name_H-M 'P -1'
_atom_sites_solution_hydrogens geom
_atom_sites_solution_primary direct
_atom_sites_solution_secondary difmap
_audit_creation_method SHELXL-2013
_cell_angle_alpha 80.358(1)
_cell_angle_beta 89.767(1)
_cell_angle_gamma 80.008(1)
_cell_formula_units_Z 2
_cell_length_a 9.3921(2)
_cell_length_b 16.1731(3)
_cell_length_c 28.6015(5)
_cell_measurement_reflns_used 9997
_cell_measurement_temperature 100(2)
_cell_measurement_theta_max 65.84
_cell_measurement_theta_min 2.82
_cell_volume 4216.81(14)
_computing_cell_refinement 'Apex2 (Bruker AXS Inc., 2013)'
_computing_data_collection 'Apex2 (Bruker AXS Inc., 2013)'
_computing_data_reduction 'SAINT V8.32B (Bruker AXS Inc., 2013)'
_computing_molecular_graphics 'SHELXP (Sheldrick, 2008)'
_computing_publication_material 'SHELXCIF-2013/2 (Sheldrick, 2013)'
_computing_structure_refinement 'SHELXL-2013 (Sheldrick, 2013)'
_computing_structure_solution 'SHELXT (Sheldrick, 2013)'
_diffrn_ambient_temperature 100(2)
_diffrn_detector_area_resol_mean '0.5 deg wide \w exposures'
_diffrn_measured_fraction_theta_full 0.937
_diffrn_measured_fraction_theta_max 0.963
_diffrn_measurement_device_type 'Quazar optics'
_diffrn_measurement_method 'Bruker SMART APEX2 area detector'
_diffrn_radiation_type CuK\a
_diffrn_radiation_wavelength 1.54178
_diffrn_reflns_av_R_equivalents 0.0663
_diffrn_reflns_av_unetI/netI 0.0546
_diffrn_reflns_Laue_measured_fraction_full 0.937
_diffrn_reflns_Laue_measured_fraction_max 0.963
_diffrn_reflns_limit_h_max 11
_diffrn_reflns_limit_h_min -11
_diffrn_reflns_limit_k_max 19
_diffrn_reflns_limit_k_min -19
_diffrn_reflns_limit_l_max 32
_diffrn_reflns_limit_l_min -33
_diffrn_reflns_number 56730
_diffrn_reflns_point_group_measured_fraction_full 0.937
_diffrn_reflns_point_group_measured_fraction_max 0.963
_diffrn_reflns_theta_full 67.679
_diffrn_reflns_theta_max 66.490
_diffrn_reflns_theta_min 2.815
_diffrn_source
;
 ImuS micro-focus source with Quazar optics
;
_exptl_absorpt_coefficient_mu 2.048
_exptl_absorpt_correction_T_max 0.75
_exptl_absorpt_correction_T_min 0.65
_exptl_absorpt_correction_type multi-scan
_exptl_absorpt_process_details
;
 Bruker SADABS 2008/1
;
_exptl_crystal_colour 'dark green'
_exptl_crystal_density_diffrn 1.339
_exptl_crystal_density_meas ?
_exptl_crystal_density_method none
_exptl_crystal_description needle
_exptl_crystal_F_000 1780
_exptl_crystal_size_max 0.180
_exptl_crystal_size_mid 0.040
_exptl_crystal_size_min 0.020
_refine_diff_density_max 1.531
_refine_diff_density_min -0.670
_refine_diff_density_rms 0.084
_refine_ls_extinction_method none
_refine_ls_goodness_of_fit_ref 1.045
_refine_ls_hydrogen_treatment constr
_refine_ls_matrix_type full
_refine_ls_number_parameters 1150
_refine_ls_number_reflns 14310
_refine_ls_number_restraints 2254
_refine_ls_restrained_S_all 1.009
_refine_ls_R_factor_all 0.0916
_refine_ls_R_factor_gt 0.0655
_refine_ls_shift/su_max 0.000
_refine_ls_shift/su_mean 0.000
_refine_ls_structure_factor_coef Fsqd
_refine_ls_weighting_details 'w=1/[\s^2^(Fo^2^)+(0.1179P)^2^] where P=(Fo^2^+2Fc^2^)/3'
_refine_ls_weighting_scheme calc
_refine_ls_wR_factor_gt 0.1739
_refine_ls_wR_factor_ref 0.1891
_reflns_Friedel_coverage 0.000
_reflns_number_gt 10031
_reflns_number_total 14310
_reflns_threshold_expression 'I > 2\s(I)'
_cod_data_source_file c3cc49451a.txt
_cod_data_source_block (C60H28){Rb(C2H4O)6}2(THF)3.5_(2)
_cod_depositor_comments
;
The following automatic conversions were performed:

'_chemical_melting_point' value 'not measured' was changed to '?' -
the value is undefined or not given.

Automatic conversion script
Id: cif_fix_values 2281 2013-09-26 08:29:07Z andrius 

The following automatic conversions were performed:

'_exptl_crystal_density_meas' value 'not measured' was changed to '?'
- the value is perceived as not measured.

Automatic conversion script
Id: cif_fix_values 3008 2015-01-20 13:52:24Z robertas 
;
_cod_original_formula_sum 'C98 H104 O15.50 Rb2'
_cod_database_code 7111929
_shelx_space_group_comment
;
The symmetry employed for this shelxl refinement is uniquely defined
by the following loop, which should always be used as a source of
symmetry information in preference to the above space-group names.
They are only intended as comments.
;
_shelx_estimated_absorpt_t_min 0.709
_shelx_estimated_absorpt_t_max 0.960
_shelxl_version_number 2013-4

loop_
_space_group_symop_operation_xyz
'x, y, z'
'-x, -y, -z'

loop_
_atom_site_label
_atom_site_type_symbol
_atom_site_fract_x
_atom_site_fract_y
_atom_site_fract_z
_atom_site_U_iso_or_equiv
_atom_site_adp_type
_atom_site_occupancy
_atom_site_site_symmetry_order
_atom_site_calc_flag
_atom_site_refinement_flags_posn
_atom_site_refinement_flags_adp
_atom_site_refinement_flags_occupancy
_atom_site_disorder_assembly
_atom_site_disorder_group
C1 C 0.1862(5) 0.1617(3) 0.04981(14) 0.0352(9) Uani 1 1 d . U . . .
C2 C 0.2631(5) 0.2110(3) 0.01609(14) 0.0353(9) Uani 1 1 d . U . . .
C3 C 0.1628(5) 0.2765(3) -0.01012(15) 0.0396(9) Uani 1 1 d . U . . .
C4 C 0.0245(5) 0.2696(3) 0.00817(14) 0.0389(9) Uani 1 1 d . U . . .
C5 C 0.0391(5) 0.1980(3) 0.04471(14) 0.0346(9) Uani 1 1 d . U . . .
C6 C 0.2509(5) 0.1124(3) 0.09090(14) 0.0335(9) Uani 1 1 d . U . . .
C7 C 0.4028(5) 0.1080(3) 0.09539(15) 0.0377(9) Uani 1 1 d . U . . .
H7 H 0.4505 0.0833 0.1270 0.045 Uiso 1 1 calc R U . . .
C8 C 0.4808(5) 0.1574(3) 0.06146(15) 0.0398(10) Uani 1 1 d . U . . .
H8 H 0.5743 0.1699 0.0726 0.048 Uiso 1 1 calc R U . . .
C9 C 0.4073(5) 0.2154(3) 0.02208(15) 0.0383(9) Uani 1 1 d . U . . .
C10 C 0.4514(5) 0.2881(3) -0.00832(16) 0.0454(11) Uani 1 1 d . U . . .
H10 H 0.5516 0.2905 -0.0110 0.055 Uiso 1 1 calc R U . . .
C11 C 0.3530(6) 0.3529(3) -0.03316(16) 0.0476(11) Uani 1 1 d . U . . .
H11 H 0.3876 0.3998 -0.0513 0.057 Uiso 1 1 calc R U . . .
C12 C 0.1987(6) 0.3533(3) -0.03300(15) 0.0457(10) Uani 1 1 d . U . . .
C13 C 0.0802(6) 0.4215(3) -0.04211(18) 0.0542(12) Uani 1 1 d . U . . .
H13 H 0.0947 0.4738 -0.0606 0.065 Uiso 1 1 calc R U . . .
C14 C -0.0596(6) 0.4145(3) -0.02456(18) 0.0541(12) Uani 1 1 d . U . . .
H14 H -0.1369 0.4612 -0.0327 0.065 Uiso 1 1 calc R U . . .
C15 C -0.0868(5) 0.3382(3) 0.00519(16) 0.0445(10) Uani 1 1 d . U . . .
C16 C -0.2004(5) 0.3263(3) 0.03855(17) 0.0475(11) Uani 1 1 d . U . . .
H16 H -0.2876 0.3668 0.0357 0.057 Uiso 1 1 calc R U . . .
C17 C -0.1831(5) 0.2550(3) 0.07541(16) 0.0431(10) Uani 1 1 d . U . . .
H17 H -0.2579 0.2507 0.0977 0.052 Uiso 1 1 calc R U . . .
C18 C -0.0606(5) 0.1904(3) 0.08075(14) 0.0355(9) Uani 1 1 d . U . . .
C19 C -0.0057(5) 0.1223(3) 0.12127(14) 0.0350(9) Uani 1 1 d . U . . .
C20 C 0.1464(4) 0.0851(3) 0.12652(14) 0.0329(9) Uani 1 1 d . U . . .
C21 C 0.1751(6) 0.1634(3) 0.41809(15) 0.0446(10) Uani 1 1 d . U . . .
C22 C 0.2499(6) 0.2131(3) 0.44295(15) 0.0508(11) Uani 1 1 d . U . . .
C23 C 0.1485(7) 0.2785(4) 0.45650(16) 0.0563(13) Uani 1 1 d . U . . .
C24 C 0.0120(6) 0.2722(4) 0.43898(17) 0.0555(12) Uani 1 1 d . U . . .
C25 C 0.0283(6) 0.1996(3) 0.41554(15) 0.0479(11) Uani 1 1 d . U . . .
C26 C 0.2423(5) 0.1142(3) 0.38672(14) 0.0424(10) Uani 1 1 d . U . . .
C27 C 0.3946(6) 0.1091(3) 0.38462(16) 0.0473(11) Uani 1 1 d . U . . .
H27 H 0.4440 0.0855 0.3575 0.057 Uiso 1 1 calc R U . . .
C28 C 0.4704(6) 0.1591(4) 0.40911(17) 0.0537(12) Uani 1 1 d . U . . .
H28 H 0.5626 0.1733 0.3950 0.064 Uiso 1 1 calc R U . . .
C29 C 0.3943(6) 0.2170(3) 0.43699(17) 0.0532(11) Uani 1 1 d . U . . .
C30 C 0.4368(7) 0.2898(4) 0.45387(18) 0.0603(14) Uani 1 1 d . U . . .
H30 H 0.5366 0.2926 0.4563 0.072 Uiso 1 1 calc R U . . .
C31 C 0.3361(7) 0.3543(4) 0.46637(18) 0.0634(14) Uani 1 1 d . U . . .
H31 H 0.3700 0.4010 0.4761 0.076 Uiso 1 1 calc R U . . .
C32 C 0.1850(7) 0.3554(4) 0.46562(18) 0.0620(14) Uani 1 1 d . U . . .
C33 C 0.0651(7) 0.4224(4) 0.4615(2) 0.0694(16) Uani 1 1 d . U . . .
H33 H 0.0779 0.4746 0.4704 0.083 Uiso 1 1 calc R U . . .
C34 C -0.0728(8) 0.4157(4) 0.4447(2) 0.0721(16) Uani 1 1 d . U . . .
H34 H -0.1498 0.4627 0.4436 0.086 Uiso 1 1 calc R U . . .
C35 C -0.1000(7) 0.3393(4) 0.42913(19) 0.0618(14) Uani 1 1 d . U . . .
C36 C -0.2116(6) 0.3268(4) 0.3978(2) 0.0614(14) Uani 1 1 d . U . . .
H36 H -0.2993 0.3667 0.3933 0.074 Uiso 1 1 calc R U . . .
C37 C -0.1927(6) 0.2555(3) 0.37358(18) 0.0539(12) Uani 1 1 d . U . . .
H37 H -0.2664 0.2510 0.3520 0.065 Uiso 1 1 calc R U . . .
C38 C -0.0688(5) 0.1918(3) 0.38063(16) 0.0465(11) Uani 1 1 d . U . . .
C39 C -0.0120(5) 0.1235(3) 0.35325(14) 0.0401(10) Uani 1 1 d . U . . .
C40 C 0.1386(5) 0.0854(3) 0.35656(14) 0.0401(10) Uani 1 1 d . U . . .
C41 C 0.1891(4) 0.0204(3) 0.16484(14) 0.0336(9) Uani 1 1 d . U . . .
H41 H 0.2890 -0.0036 0.1687 0.040 Uiso 1 1 calc R U . . .
C42 C 0.0939(5) -0.0116(3) 0.19801(14) 0.0343(9) Uani 1 1 d . U . . .
C43 C -0.0538(5) 0.0254(3) 0.19336(14) 0.0353(9) Uani 1 1 d . U . . .
C44 C -0.0985(5) 0.0913(3) 0.15580(14) 0.0370(9) Uani 1 1 d . U . . .
H44 H -0.1978 0.1169 0.1534 0.044 Uiso 1 1 calc R U . . .
C45 C -0.1025(5) 0.0919(3) 0.32416(15) 0.0411(10) Uani 1 1 d . U . . .
H45 H -0.2019 0.1171 0.3214 0.049 Uiso 1 1 calc R U . . .
C46 C -0.0549(5) 0.0256(3) 0.29907(14) 0.0382(10) Uani 1 1 d . U . . .
C47 C 0.0922(5) -0.0108(3) 0.30271(14) 0.0381(9) Uani 1 1 d . U . . .
C48 C 0.1852(5) 0.0206(3) 0.33025(14) 0.0379(9) Uani 1 1 d . U . . .
H48 H 0.2853 -0.0032 0.3313 0.045 Uiso 1 1 calc R U . . .
C49 C 0.1514(5) -0.0889(3) 0.23310(14) 0.0364(9) Uani 1 1 d . U . . .
C50 C 0.2170(5) -0.1619(3) 0.21648(16) 0.0445(10) Uani 1 1 d . U . . .
H50 H 0.2172 -0.1621 0.1833 0.053 Uiso 1 1 calc R U . . .
C51 C 0.2816(6) -0.2339(3) 0.24672(19) 0.0552(13) Uani 1 1 d . U . . .
H51 H 0.3239 -0.2835 0.2346 0.066 Uiso 1 1 calc R U . . .
C52 C 0.2842(6) -0.2331(3) 0.29564(18) 0.0557(13) Uani 1 1 d . U . . .
H52 H 0.3300 -0.2818 0.3170 0.067 Uiso 1 1 calc R U . . .
C53 C 0.2206(5) -0.1620(3) 0.31226(16) 0.0455(11) Uani 1 1 d . U . . .
H53 H 0.2230 -0.1621 0.3455 0.055 Uiso 1 1 calc R U . . .
C54 C 0.1511(5) -0.0883(3) 0.28203(15) 0.0388(9) Uani 1 1 d . U . . .
C55 C -0.1643(5) -0.0091(3) 0.22515(15) 0.0377(9) Uani 1 1 d . U . . .
C56 C -0.2754(5) -0.0386(3) 0.20422(16) 0.0412(10) Uani 1 1 d . U . . .
H56 H -0.2763 -0.0378 0.1709 0.049 Uiso 1 1 calc R U . . .
C57 C -0.3846(5) -0.0691(3) 0.23098(16) 0.0461(11) Uani 1 1 d . U . . .
H57 H -0.4574 -0.0909 0.2163 0.055 Uiso 1 1 calc R U . . .
C58 C -0.3866(5) -0.0675(3) 0.27942(16) 0.0485(12) Uani 1 1 d . U . . .
H58 H -0.4623 -0.0869 0.2980 0.058 Uiso 1 1 calc R U . . .
C59 C -0.2784(5) -0.0378(3) 0.30038(15) 0.0425(10) Uani 1 1 d . U . . .
H59 H -0.2799 -0.0374 0.3336 0.051 Uiso 1 1 calc R U . . .
C60 C -0.1660(5) -0.0081(3) 0.27386(15) 0.0391(10) Uani 1 1 d . U . . .
C61 C 0.1490(4) -0.0093(3) -0.04863(15) 0.0358(9) Uani 1 1 d . U . . .
H61A H 0.0445 -0.0121 -0.0475 0.043 Uiso 1 1 calc R U . . .
H61B H 0.1962 -0.0520 -0.0674 0.043 Uiso 1 1 calc R U . . .
C62 C 0.2006(4) -0.1127(3) 0.02068(14) 0.0347(9) Uani 1 1 d . U . . .
H62A H 0.2526 -0.1543 0.0020 0.042 Uiso 1 1 calc R U . . .
H62B H 0.0980 -0.1198 0.0223 0.042 Uiso 1 1 calc R U . . .
C63 C 0.2666(4) -0.1283(3) 0.06988(14) 0.0366(9) Uani 1 1 d . U . . .
H63A H 0.2242 -0.0818 0.0869 0.044 Uiso 1 1 calc R U . . .
H63B H 0.2457 -0.1826 0.0877 0.044 Uiso 1 1 calc R U . . .
C64 C 0.4912(5) -0.1505(3) 0.11147(14) 0.0365(9) Uani 1 1 d . U . . .
H64A H 0.4702 -0.2047 0.1294 0.044 Uiso 1 1 calc R U . . .
H64B H 0.4579 -0.1047 0.1301 0.044 Uiso 1 1 calc R U . . .
C65 C 0.6511(5) -0.1576(3) 0.10371(15) 0.0361(9) Uani 1 1 d . U . . .
H65A H 0.7049 -0.1778 0.1343 0.043 Uiso 1 1 calc R U . . .
H65B H 0.6825 -0.1993 0.0824 0.043 Uiso 1 1 calc R U . . .
C66 C 0.8306(4) -0.0780(3) 0.07180(15) 0.0350(9) Uani 1 1 d . U . . .
H66A H 0.8600 -0.1193 0.0501 0.042 Uiso 1 1 calc R U . . .
H66B H 0.8914 -0.0965 0.1011 0.042 Uiso 1 1 calc R U . . .
C67 C 0.2624(5) -0.1237(3) 0.45368(16) 0.0459(11) Uani 1 1 d . U . . .
H67A H 0.2376 -0.1762 0.4448 0.055 Uiso 1 1 calc R U . . .
H67B H 0.2234 -0.0750 0.4287 0.055 Uiso 1 1 calc R U . . .
C68 C 0.4886(5) -0.1478(3) 0.41606(15) 0.0467(11) Uani 1 1 d . U . . .
H68A H 0.4563 -0.1004 0.3896 0.056 Uiso 1 1 calc R U . . .
H68B H 0.4668 -0.2010 0.4072 0.056 Uiso 1 1 calc R U . . .
C69 C 0.6490(6) -0.1563(3) 0.42553(16) 0.0483(11) Uani 1 1 d . U . . .
H69A H 0.6784 -0.1977 0.4549 0.058 Uiso 1 1 calc R U . . .
H69B H 0.7036 -0.1773 0.3989 0.058 Uiso 1 1 calc R U . . .
C70 C 0.8289(5) -0.0779(3) 0.44115(17) 0.0489(11) Uani 1 1 d . U . . .
H70A H 0.8886 -0.0962 0.4149 0.059 Uiso 1 1 calc R U . . .
H70B H 0.8590 -0.1195 0.4704 0.059 Uiso 1 1 calc R U . . .
C71 C 0.8517(5) 0.0089(3) 0.44789(16) 0.0471(11) Uani 1 1 d . U . . .
H71A H 0.9564 0.0109 0.4484 0.056 Uiso 1 1 calc R U . . .
H71B H 0.8050 0.0522 0.4213 0.056 Uiso 1 1 calc R U . . .
C72 C 0.8019(5) 0.1100(3) 0.49912(16) 0.0471(11) Uani 1 1 d . U . . .
H72A H 0.7495 0.1528 0.4733 0.057 Uiso 1 1 calc R U . . .
H72B H 0.9047 0.1166 0.4990 0.057 Uiso 1 1 calc R U . . .
Rb1 Rb 0.5000 0.0000 0.0000 0.03851(16) Uani 1 2 d S U P . .
Rb2 Rb 0.5000 0.0000 0.5000 0.0516(2) Uani 1 2 d S U P . .
O1 O 0.2102(3) -0.02811(18) -0.00174(9) 0.0337(6) Uani 1 1 d . U . . .
O2 O 0.4182(3) -0.13194(19) 0.06692(9) 0.0357(6) Uani 1 1 d . U . . .
O3 O 0.6810(3) -0.07569(18) 0.08300(9) 0.0345(6) Uani 1 1 d . U . . .
O4 O 0.4153(3) -0.1313(2) 0.45833(10) 0.0462(8) Uani 1 1 d . U . . .
O5 O 0.6800(3) -0.0755(2) 0.43047(10) 0.0462(7) Uani 1 1 d . U . . .
O6 O 0.7903(4) 0.0269(2) 0.49173(10) 0.0457(7) Uani 1 1 d . U . . .
Rb3 Rb 0.31914(6) 0.41065(3) 0.21343(2) 0.05196(16) Uani 1 1 d . U . . .
O7 O 0.5929(9) 0.2391(5) 0.2084(3) 0.121(2) Uani 0.42(3) 1 d . U P A 1
C73 C 0.5686(8) 0.2677(5) 0.2485(2) 0.1025(17) Uani 0.42(3) 1 d . U P A 1
H73A H 0.5082 0.3251 0.2428 0.123 Uiso 0.42(3) 1 calc R U P A 1
H73B H 0.6610 0.2712 0.2640 0.123 Uiso 0.42(3) 1 calc R U P A 1
O7A O 0.5686(8) 0.2677(5) 0.2485(2) 0.1025(17) Uani 0.58(3) 1 d . U P A 2
C73A C 0.5929(9) 0.2391(5) 0.2084(3) 0.121(2) Uani 0.58(3) 1 d . U P A 2
H73C H 0.6937 0.2081 0.2090 0.145 Uiso 0.58(3) 1 calc R U P A 2
H73D H 0.5830 0.2881 0.1821 0.145 Uiso 0.58(3) 1 calc R U P A 2
C74 C 0.4950(9) 0.1823(5) 0.1990(3) 0.096(2) Uani 1 1 d . U . . .
H74A H 0.5494 0.1268 0.1935 0.115 Uiso 1 1 calc R U . A 1
H74B H 0.4306 0.2083 0.1712 0.115 Uiso 1 1 calc R U . A 1
C75 C 0.4101(8) 0.1722(5) 0.2440(3) 0.087(2) Uani 1 1 d . U . . .
H75A H 0.4067 0.1115 0.2559 0.105 Uiso 1 1 calc R U . . .
H75B H 0.3101 0.2043 0.2388 0.105 Uiso 1 1 calc R U . . .
C76 C 0.4953(9) 0.2090(6) 0.2779(3) 0.0992(19) Uani 1 1 d . U . . .
H76A H 0.4297 0.2385 0.2995 0.119 Uiso 1 1 calc R U . A 1
H76B H 0.5654 0.1634 0.2972 0.119 Uiso 1 1 calc R U . A 1
O8 O 0.1854(7) 0.5865(3) 0.1878(2) 0.1089(16) Uani 1 1 d . U . . .
C77 C 0.1850(9) 0.6386(5) 0.1423(3) 0.089(2) Uani 1 1 d . U . . .
H77A H 0.2008 0.6029 0.1172 0.107 Uiso 1 1 calc R U . . .
H77B H 0.2623 0.6734 0.1409 0.107 Uiso 1 1 calc R U . . .
C78 C 0.0380(7) 0.6950(4) 0.1358(2) 0.0779(18) Uani 1 1 d . U . . .
H78A H 0.0411 0.7511 0.1449 0.093 Uiso 1 1 calc R U . . .
H78B H 0.0023 0.7037 0.1025 0.093 Uiso 1 1 calc R U . . .
C79 C -0.0540(10) 0.6471(7) 0.1680(4) 0.128(3) Uani 1 1 d . U . . .
H79A H -0.0878 0.6027 0.1531 0.153 Uiso 1 1 calc R U . B 1
H79B H -0.1387 0.6855 0.1778 0.153 Uiso 1 1 calc R U . B 1
C80 C 0.0529(16) 0.6069(12) 0.2109(7) 0.092(3) Uani 0.62(3) 1 d . U P C 1
H80A H 0.0595 0.6482 0.2324 0.110 Uiso 0.62(3) 1 calc R U P C 1
H80B H 0.0234 0.5552 0.2292 0.110 Uiso 0.62(3) 1 calc R U P C 1
C80A C 0.024(3) 0.576(2) 0.1912(14) 0.107(5) Uani 0.38(3) 1 d . U P C 2
H80C H 0.0090 0.5263 0.1766 0.128 Uiso 0.38(3) 1 calc R U P C 2
H80D H -0.0040 0.5657 0.2248 0.128 Uiso 0.38(3) 1 calc R U P C 2
O9 O 0.5955(9) 0.4674(6) 0.2109(2) 0.0821(19) Uani 0.613(4) 1 d D U P D 1
C81 C 0.6218(14) 0.5049(7) 0.1634(4) 0.083(3) Uani 0.613(4) 1 d D U P D 1
H81A H 0.5533 0.5591 0.1545 0.099 Uiso 0.613(4) 1 calc R U P D 1
H81B H 0.7211 0.5179 0.1619 0.099 Uiso 0.613(4) 1 calc R U P D 1
C82 C 0.6059(11) 0.4496(7) 0.1304(3) 0.076(3) Uani 0.613(4) 1 d D U P D 1
H82A H 0.6350 0.4756 0.0987 0.091 Uiso 0.613(4) 1 calc R U P D 1
H82B H 0.6728 0.3949 0.1401 0.091 Uiso 0.613(4) 1 calc R U P D 1
O10 O 0.4678(9) 0.4330(6) 0.1265(2) 0.089(2) Uani 0.613(4) 1 d D U P D 1
C83 C 0.4252(15) 0.3924(11) 0.0934(4) 0.078(4) Uani 0.613(4) 1 d D U P D 1
H83A H 0.4850 0.3348 0.0978 0.094 Uiso 0.613(4) 1 calc R U P D 1
H83B H 0.4481 0.4228 0.0621 0.094 Uiso 0.613(4) 1 calc R U P D 1
C84 C 0.2804(12) 0.3830(7) 0.0916(3) 0.075(3) Uani 0.613(4) 1 d D U P D 1
H84A H 0.2223 0.4387 0.0777 0.090 Uiso 0.613(4) 1 calc R U P D 1
H84B H 0.2712 0.3428 0.0697 0.090 Uiso 0.613(4) 1 calc R U P D 1
O11 O 0.2213(8) 0.3546(7) 0.1338(2) 0.094(2) Uani 0.613(4) 1 d D U P D 1
C85 C 0.0842(19) 0.3411(16) 0.1354(4) 0.087(4) Uani 0.613(4) 1 d D U P D 1
H85A H 0.0711 0.3057 0.1112 0.105 Uiso 0.613(4) 1 calc R U P D 1
H85B H 0.0199 0.3968 0.1259 0.105 Uiso 0.613(4) 1 calc R U P D 1
C86 C 0.0335(13) 0.2999(10) 0.1809(4) 0.094(3) Uani 0.613(4) 1 d D U P D 1
H86A H -0.0725 0.3027 0.1787 0.113 Uiso 0.613(4) 1 calc R U P D 1
H86B H 0.0795 0.2390 0.1872 0.113 Uiso 0.613(4) 1 calc R U P D 1
O12 O 0.0663(7) 0.3387(4) 0.2180(2) 0.0674(16) Uani 0.613(4) 1 d D U P D 1
C87 C 0.0290(12) 0.2992(7) 0.2637(4) 0.065(3) Uani 0.613(4) 1 d D U P D 1
H87A H 0.0846 0.2406 0.2712 0.077 Uiso 0.613(4) 1 calc R U P D 1
H87B H -0.0752 0.2958 0.2638 0.077 Uiso 0.613(4) 1 calc R U P D 1
C88 C 0.0616(11) 0.3493(8) 0.3006(4) 0.067(3) Uani 0.613(4) 1 d D U P D 1
H88A H -0.0099 0.4029 0.2965 0.080 Uiso 0.613(4) 1 calc R U P D 1
H88B H 0.0467 0.3165 0.3321 0.080 Uiso 0.613(4) 1 calc R U P D 1
O13 O 0.1947(9) 0.3695(6) 0.3008(2) 0.092(2) Uani 0.613(4) 1 d D U P D 1
C89 C 0.2425(15) 0.4008(13) 0.3388(4) 0.082(4) Uani 0.613(4) 1 d D U P D 1
H89A H 0.2243 0.3634 0.3686 0.098 Uiso 0.613(4) 1 calc R U P D 1
H89B H 0.1856 0.4582 0.3395 0.098 Uiso 0.613(4) 1 calc R U P D 1
C90 C 0.3948(15) 0.4065(11) 0.3375(3) 0.110(4) Uani 0.613(4) 1 d D U P D 1
H90A H 0.4185 0.4339 0.3642 0.132 Uiso 0.613(4) 1 calc R U P D 1
H90B H 0.4517 0.3480 0.3425 0.132 Uiso 0.613(4) 1 calc R U P D 1
O14 O 0.4366(7) 0.4496(5) 0.2974(2) 0.0682(16) Uani 0.613(4) 1 d D U P D 1
C91 C 0.5758(14) 0.4666(11) 0.2930(4) 0.096(4) Uani 0.613(4) 1 d D U P D 1
H91A H 0.5891 0.5040 0.3161 0.116 Uiso 0.613(4) 1 calc R U P D 1
H91B H 0.6430 0.4121 0.3029 0.116 Uiso 0.613(4) 1 calc R U P D 1
C92 C 0.6195(16) 0.5037(11) 0.2496(4) 0.116(4) Uani 0.613(4) 1 d D U P D 1
H92A H 0.5703 0.5639 0.2433 0.139 Uiso 0.613(4) 1 calc R U P D 1
H92B H 0.7246 0.5038 0.2521 0.139 Uiso 0.613(4) 1 calc R U P D 1
O9A O 0.5231(14) 0.4911(10) 0.2470(4) 0.107(3) Uani 0.387(4) 1 d D U P D 2
C81A C 0.643(2) 0.4901(18) 0.2189(6) 0.110(5) Uani 0.387(4) 1 d D U P D 2
H81C H 0.6657 0.5482 0.2147 0.132 Uiso 0.387(4) 1 calc R U P D 2
H81D H 0.7233 0.4523 0.2381 0.132 Uiso 0.387(4) 1 calc R U P D 2
C82A C 0.6493(19) 0.4673(17) 0.1754(6) 0.110(6) Uani 0.387(4) 1 d D U P D 2
H82C H 0.7232 0.4150 0.1778 0.132 Uiso 0.387(4) 1 calc R U P D 2
H82D H 0.6878 0.5125 0.1540 0.132 Uiso 0.387(4) 1 calc R U P D 2
O10A O 0.5289(12) 0.4521(10) 0.1523(4) 0.097(3) Uani 0.387(4) 1 d D U P D 2
C83A C 0.4940(19) 0.4644(13) 0.1063(4) 0.091(4) Uani 0.387(4) 1 d D U P D 2
H83C H 0.5853 0.4541 0.0891 0.109 Uiso 0.387(4) 1 calc R U P D 2
H83D H 0.4519 0.5254 0.0968 0.109 Uiso 0.387(4) 1 calc R U P D 2
C84A C 0.401(2) 0.4181(19) 0.0899(5) 0.089(6) Uani 0.387(4) 1 d D U P D 2
H84C H 0.4570 0.3617 0.0865 0.107 Uiso 0.387(4) 1 calc R U P D 2
H84D H 0.3660 0.4473 0.0577 0.107 Uiso 0.387(4) 1 calc R U P D 2
O11A O 0.2813(13) 0.4045(8) 0.1165(3) 0.080(2) Uani 0.387(4) 1 d D U P D 2
C85A C 0.1977(18) 0.3500(13) 0.1043(5) 0.090(4) Uani 0.387(4) 1 d D U P D 2
H85C H 0.2584 0.2928 0.1073 0.107 Uiso 0.387(4) 1 calc R U P D 2
H85D H 0.1685 0.3686 0.0704 0.107 Uiso 0.387(4) 1 calc R U P D 2
C86A C 0.067(3) 0.342(3) 0.1314(6) 0.093(5) Uani 0.387(4) 1 d D U P D 2
H86C H -0.0059 0.3941 0.1221 0.112 Uiso 0.387(4) 1 calc R U P D 2
H86D H 0.0266 0.2932 0.1235 0.112 Uiso 0.387(4) 1 calc R U P D 2
O12A O 0.0947(13) 0.3293(8) 0.1808(3) 0.082(3) Uani 0.387(4) 1 d D U P D 2
C87A C -0.0286(17) 0.3217(15) 0.2078(5) 0.098(5) Uani 0.387(4) 1 d D U P D 2
H87C H -0.0558 0.2658 0.2059 0.117 Uiso 0.387(4) 1 calc R U P D 2
H87D H -0.1091 0.3663 0.1931 0.117 Uiso 0.387(4) 1 calc R U P D 2
C88A C -0.015(2) 0.3284(18) 0.2566(6) 0.098(6) Uani 0.387(4) 1 d D U P D 2
H88C H -0.1093 0.3591 0.2653 0.118 Uiso 0.387(4) 1 calc R U P D 2
H88D H -0.0041 0.2697 0.2746 0.118 Uiso 0.387(4) 1 calc R U P D 2
O13A O 0.0851(12) 0.3640(9) 0.2740(3) 0.088(3) Uani 0.387(4) 1 d D U P D 2
C89A C 0.115(2) 0.3538(13) 0.3225(4) 0.086(5) Uani 0.387(4) 1 d D U P D 2
H89C H 0.1666 0.2949 0.3335 0.103 Uiso 0.387(4) 1 calc R U P D 2
H89D H 0.0230 0.3612 0.3393 0.103 Uiso 0.387(4) 1 calc R U P D 2
C90A C 0.200(3) 0.411(2) 0.3348(6) 0.092(5) Uani 0.387(4) 1 d D U P D 2
H90C H 0.1379 0.4679 0.3313 0.110 Uiso 0.387(4) 1 calc R U P D 2
H90D H 0.2274 0.3933 0.3689 0.110 Uiso 0.387(4) 1 calc R U P D 2
O14A O 0.3207(14) 0.4194(9) 0.3108(3) 0.090(3) Uani 0.387(4) 1 d D U P D 2
C91A C 0.404(2) 0.4770(16) 0.3216(5) 0.112(5) Uani 0.387(4) 1 d D U P D 2
H91C H 0.3378 0.5314 0.3224 0.134 Uiso 0.387(4) 1 calc R U P D 2
H91D H 0.4436 0.4558 0.3543 0.134 Uiso 0.387(4) 1 calc R U P D 2
C92A C 0.517(2) 0.496(2) 0.2942(6) 0.110(6) Uani 0.387(4) 1 d D U P D 2
H92C H 0.6049 0.4583 0.3094 0.132 Uiso 0.387(4) 1 calc R U P D 2
H92D H 0.5267 0.5547 0.2970 0.132 Uiso 0.387(4) 1 calc R U P D 2

loop_
_atom_site_aniso_label
_atom_site_aniso_U_11
_atom_site_aniso_U_22
_atom_site_aniso_U_33
_atom_site_aniso_U_23
_atom_site_aniso_U_13
_atom_site_aniso_U_12
C1 0.043(2) 0.039(2) 0.029(2) -0.0136(16) 0.0060(17) -0.0143(18)
C2 0.049(2) 0.037(2) 0.0225(19) -0.0090(16) 0.0049(18) -0.0112(18)
C3 0.052(2) 0.046(2) 0.026(2) -0.0133(17) 0.0073(19) -0.0157(19)
C4 0.048(2) 0.048(2) 0.026(2) -0.0128(17) -0.0028(18) -0.0162(19)
C5 0.042(2) 0.042(2) 0.026(2) -0.0130(16) -0.0012(17) -0.0146(18)
C6 0.039(2) 0.041(2) 0.025(2) -0.0121(16) 0.0018(17) -0.0122(18)
C7 0.038(2) 0.046(2) 0.031(2) -0.0101(18) 0.0042(18) -0.0098(18)
C8 0.036(2) 0.051(2) 0.035(2) -0.0102(18) 0.0091(18) -0.0139(19)
C9 0.048(2) 0.043(2) 0.030(2) -0.0122(17) 0.0120(18) -0.0160(19)
C10 0.051(3) 0.052(3) 0.038(2) -0.012(2) 0.012(2) -0.018(2)
C11 0.068(3) 0.048(3) 0.033(2) -0.0079(19) 0.010(2) -0.025(2)
C12 0.068(3) 0.045(2) 0.027(2) -0.0095(18) 0.002(2) -0.015(2)
C13 0.075(3) 0.046(3) 0.042(3) -0.007(2) 0.004(2) -0.013(2)
C14 0.071(3) 0.047(3) 0.043(3) -0.006(2) -0.004(2) -0.008(2)
C15 0.048(3) 0.054(3) 0.034(2) -0.0147(19) -0.009(2) -0.009(2)
C16 0.042(2) 0.057(3) 0.044(3) -0.012(2) -0.009(2) -0.005(2)
C17 0.040(2) 0.059(3) 0.036(2) -0.019(2) 0.0000(19) -0.015(2)
C18 0.039(2) 0.043(2) 0.029(2) -0.0111(17) -0.0009(17) -0.0141(18)
C19 0.037(2) 0.051(2) 0.0219(19) -0.0126(17) -0.0014(16) -0.0146(18)
C20 0.035(2) 0.046(2) 0.0225(19) -0.0136(16) 0.0016(16) -0.0119(18)
C21 0.062(3) 0.055(3) 0.024(2) -0.0058(18) 0.008(2) -0.030(2)
C22 0.079(3) 0.057(3) 0.024(2) -0.0071(19) 0.008(2) -0.033(2)
C23 0.086(3) 0.069(3) 0.028(2) -0.019(2) 0.019(2) -0.045(3)
C24 0.075(3) 0.067(3) 0.038(3) -0.023(2) 0.028(2) -0.035(3)
C25 0.073(3) 0.057(3) 0.027(2) -0.0147(19) 0.021(2) -0.041(2)
C26 0.063(3) 0.050(3) 0.020(2) -0.0046(17) 0.0009(19) -0.029(2)
C27 0.059(3) 0.058(3) 0.031(2) -0.0090(19) 0.000(2) -0.025(2)
C28 0.063(3) 0.067(3) 0.039(3) -0.011(2) -0.003(2) -0.031(2)
C29 0.070(3) 0.064(3) 0.031(2) -0.004(2) -0.004(2) -0.034(2)
C30 0.080(4) 0.071(3) 0.042(3) -0.016(2) 0.001(3) -0.042(3)
C31 0.090(4) 0.074(4) 0.041(3) -0.017(3) 0.008(3) -0.046(3)
C32 0.092(4) 0.070(3) 0.039(3) -0.025(2) 0.022(3) -0.039(3)
C33 0.095(4) 0.077(4) 0.056(3) -0.037(3) 0.032(3) -0.045(3)
C34 0.087(4) 0.073(4) 0.069(4) -0.036(3) 0.033(3) -0.027(3)
C35 0.077(3) 0.073(3) 0.051(3) -0.032(3) 0.036(3) -0.037(3)
C36 0.064(3) 0.064(3) 0.063(3) -0.022(3) 0.029(3) -0.020(3)
C37 0.058(3) 0.066(3) 0.048(3) -0.021(2) 0.023(2) -0.027(2)
C38 0.056(3) 0.059(3) 0.033(2) -0.015(2) 0.018(2) -0.028(2)
C39 0.052(2) 0.051(3) 0.024(2) -0.0085(18) 0.0117(19) -0.025(2)
C40 0.054(2) 0.050(3) 0.020(2) -0.0033(17) 0.0044(18) -0.024(2)
C41 0.032(2) 0.049(2) 0.025(2) -0.0143(17) 0.0004(16) -0.0106(18)
C42 0.040(2) 0.049(2) 0.0201(19) -0.0130(16) 0.0036(16) -0.0158(18)
C43 0.039(2) 0.050(2) 0.024(2) -0.0131(17) 0.0055(17) -0.0206(19)
C44 0.035(2) 0.052(3) 0.029(2) -0.0150(18) 0.0042(17) -0.0149(19)
C45 0.044(2) 0.055(3) 0.031(2) -0.0110(19) 0.0136(19) -0.024(2)
C46 0.043(2) 0.056(3) 0.0207(19) -0.0080(17) 0.0109(17) -0.021(2)
C47 0.049(2) 0.050(2) 0.022(2) -0.0070(17) 0.0085(18) -0.0241(19)
C48 0.043(2) 0.053(3) 0.0207(19) -0.0041(17) 0.0047(17) -0.020(2)
C49 0.040(2) 0.045(2) 0.029(2) -0.0088(17) 0.0038(17) -0.0194(18)
C50 0.055(3) 0.050(3) 0.033(2) -0.0100(19) 0.005(2) -0.015(2)
C51 0.069(3) 0.048(3) 0.050(3) -0.014(2) 0.011(3) -0.010(2)
C52 0.075(4) 0.049(3) 0.040(3) 0.001(2) -0.001(3) -0.010(2)
C53 0.058(3) 0.050(3) 0.030(2) -0.0024(18) -0.001(2) -0.019(2)
C54 0.044(2) 0.048(2) 0.027(2) -0.0066(17) 0.0012(18) -0.0179(19)
C55 0.037(2) 0.051(3) 0.028(2) -0.0107(18) 0.0063(18) -0.0142(19)
C56 0.044(2) 0.055(3) 0.031(2) -0.0155(19) 0.0047(19) -0.018(2)
C57 0.042(2) 0.067(3) 0.037(2) -0.014(2) 0.001(2) -0.023(2)
C58 0.047(3) 0.070(3) 0.036(2) -0.011(2) 0.012(2) -0.029(2)
C59 0.046(2) 0.058(3) 0.029(2) -0.012(2) 0.0101(19) -0.021(2)
C60 0.042(2) 0.050(3) 0.030(2) -0.0118(18) 0.0051(18) -0.017(2)
C61 0.028(2) 0.050(3) 0.033(2) -0.0128(18) 0.0001(16) -0.0123(18)
C62 0.030(2) 0.046(2) 0.033(2) -0.0083(17) 0.0034(17) -0.0157(18)
C63 0.032(2) 0.052(3) 0.030(2) -0.0105(18) 0.0084(17) -0.0154(19)
C64 0.040(2) 0.051(3) 0.0219(19) -0.0091(17) 0.0028(17) -0.0153(19)
C65 0.040(2) 0.044(2) 0.026(2) -0.0058(17) -0.0014(17) -0.0109(18)
C66 0.0297(19) 0.043(2) 0.035(2) -0.0098(18) 0.0019(17) -0.0094(17)
C67 0.051(3) 0.063(3) 0.029(2) -0.005(2) -0.004(2) -0.027(2)
C68 0.061(3) 0.060(3) 0.026(2) -0.0100(19) 0.002(2) -0.026(2)
C69 0.060(3) 0.063(3) 0.029(2) -0.014(2) 0.009(2) -0.026(2)
C70 0.050(3) 0.068(3) 0.035(2) -0.011(2) 0.010(2) -0.024(2)
C71 0.045(2) 0.072(3) 0.029(2) -0.010(2) 0.011(2) -0.024(2)
C72 0.051(3) 0.063(3) 0.033(2) -0.002(2) -0.001(2) -0.031(2)
Rb1 0.0337(3) 0.0541(4) 0.0300(3) 0.0005(2) -0.0023(2) -0.0216(3)
Rb2 0.0521(4) 0.0748(5) 0.0422(4) -0.0244(3) 0.0143(3) -0.0368(3)
O1 0.0322(14) 0.0452(16) 0.0280(14) -0.0095(12) 0.0038(11) -0.0157(12)
O2 0.0350(14) 0.0543(17) 0.0220(13) -0.0068(12) 0.0049(11) -0.0187(13)
O3 0.0332(14) 0.0458(16) 0.0271(14) -0.0070(12) 0.0039(11) -0.0130(12)
O4 0.0512(18) 0.068(2) 0.0266(15) -0.0082(14) 0.0011(14) -0.0291(16)
O5 0.0492(18) 0.064(2) 0.0307(16) -0.0085(14) 0.0051(14) -0.0247(15)
O6 0.0538(18) 0.061(2) 0.0283(15) -0.0064(13) 0.0061(14) -0.0288(16)
Rb3 0.0590(3) 0.0666(3) 0.0333(3) -0.0061(2) 0.0007(2) -0.0216(2)
O7 0.123(4) 0.108(4) 0.146(5) -0.050(4) 0.064(4) -0.034(3)
C73 0.116(4) 0.121(4) 0.076(4) -0.007(3) -0.005(3) -0.046(3)
O7A 0.116(4) 0.121(4) 0.076(4) -0.007(3) -0.005(3) -0.046(3)
C73A 0.123(4) 0.108(4) 0.146(5) -0.050(4) 0.064(4) -0.034(3)
C74 0.107(6) 0.085(5) 0.098(5) -0.040(4) 0.012(4) -0.004(4)
C75 0.067(4) 0.085(5) 0.104(5) 0.001(4) -0.005(4) -0.015(3)
C76 0.102(5) 0.124(4) 0.072(4) 0.006(3) -0.011(3) -0.040(4)
O8 0.138(4) 0.085(3) 0.093(4) 0.002(2) 0.000(3) -0.008(3)
C77 0.109(5) 0.067(4) 0.082(5) 0.008(3) -0.007(4) -0.006(4)
C78 0.089(4) 0.073(4) 0.074(4) -0.002(3) -0.024(3) -0.028(3)
C79 0.100(5) 0.129(7) 0.137(8) 0.042(6) -0.012(5) -0.038(5)
C80 0.101(6) 0.081(6) 0.090(8) 0.001(5) 0.002(5) -0.026(5)
C80A 0.126(7) 0.077(8) 0.102(13) 0.010(7) 0.024(8) 0.000(7)
O9 0.080(4) 0.122(5) 0.054(3) 0.001(4) 0.005(3) -0.058(4)
C81 0.112(8) 0.061(6) 0.082(5) 0.005(5) 0.026(6) -0.054(6)
C82 0.076(5) 0.097(7) 0.045(5) 0.013(4) 0.010(4) -0.010(5)
O10 0.127(6) 0.106(5) 0.057(4) -0.035(3) 0.036(4) -0.068(4)
C83 0.078(6) 0.110(10) 0.045(5) -0.029(6) 0.012(5) 0.004(7)
C84 0.112(7) 0.072(6) 0.042(4) -0.007(5) -0.004(5) -0.025(6)
O11 0.078(4) 0.168(7) 0.049(3) -0.050(4) 0.010(3) -0.030(4)
C85 0.118(8) 0.099(9) 0.065(5) -0.020(7) -0.024(6) -0.069(8)
C86 0.085(8) 0.137(10) 0.078(6) -0.045(6) 0.003(6) -0.043(7)
O12 0.079(3) 0.079(4) 0.054(3) -0.011(3) 0.000(3) -0.040(3)
C87 0.054(6) 0.066(6) 0.076(5) -0.004(5) 0.010(5) -0.023(5)
C88 0.062(5) 0.085(7) 0.052(6) -0.002(5) 0.020(5) -0.021(5)
O13 0.103(5) 0.154(6) 0.042(3) -0.025(3) 0.020(3) -0.078(4)
C89 0.094(8) 0.132(10) 0.028(5) -0.012(6) 0.013(5) -0.045(8)
C90 0.129(8) 0.172(11) 0.050(5) -0.021(7) 0.004(6) -0.080(9)
O14 0.071(4) 0.097(4) 0.048(3) -0.022(3) 0.004(3) -0.035(3)
C91 0.098(8) 0.142(11) 0.063(6) -0.015(7) -0.020(6) -0.060(8)
C92 0.122(9) 0.165(11) 0.099(7) -0.057(8) 0.032(7) -0.099(8)
O9A 0.117(7) 0.139(6) 0.092(7) -0.050(7) 0.007(5) -0.069(6)
C81A 0.118(11) 0.132(14) 0.095(10) -0.002(11) 0.000(7) -0.080(10)
C82A 0.113(10) 0.133(15) 0.112(10) -0.031(11) 0.045(7) -0.087(11)
O10A 0.095(6) 0.134(8) 0.070(5) -0.011(5) 0.027(5) -0.049(6)
C83A 0.109(10) 0.091(11) 0.068(6) 0.002(8) 0.042(7) -0.023(8)
C84A 0.080(10) 0.133(16) 0.041(6) -0.007(9) 0.011(6) 0.009(10)
O11A 0.141(7) 0.081(6) 0.034(4) -0.017(4) 0.022(4) -0.054(5)
C85A 0.129(11) 0.104(11) 0.046(7) -0.035(8) -0.008(7) -0.028(9)
C86A 0.104(11) 0.114(14) 0.072(8) -0.022(11) -0.025(8) -0.040(10)
O12A 0.104(6) 0.097(7) 0.061(5) -0.017(5) -0.001(4) -0.060(5)
C87A 0.079(9) 0.121(12) 0.101(8) -0.016(10) 0.003(8) -0.043(9)
C88A 0.055(10) 0.147(16) 0.099(9) -0.025(12) 0.025(8) -0.033(10)
O13A 0.072(7) 0.132(9) 0.054(6) 0.021(6) 0.005(5) -0.039(6)
C89A 0.114(12) 0.098(11) 0.045(7) 0.011(8) 0.032(8) -0.041(9)
C90A 0.127(12) 0.106(12) 0.050(8) -0.025(10) 0.027(8) -0.028(10)
O14A 0.126(8) 0.122(7) 0.035(4) -0.020(4) 0.001(4) -0.054(5)
C91A 0.171(13) 0.129(13) 0.053(8) -0.020(10) -0.019(8) -0.071(11)
C92A 0.120(13) 0.146(15) 0.084(9) -0.035(11) -0.024(8) -0.058(12)

loop_
_atom_type_symbol
_atom_type_description
_atom_type_scat_dispersion_real
_atom_type_scat_dispersion_imag
_atom_type_scat_source
C C 0.0181 0.0091 'International Tables Vol C Tables 4.2.6.8 and 6.1.1.4'
H H 0.0000 0.0000 'International Tables Vol C Tables 4.2.6.8 and 6.1.1.4'
Rb Rb -0.4688 1.6079 'International Tables Vol C Tables 4.2.6.8 and 6.1.1.4'
O O 0.0492 0.0322 'International Tables Vol C Tables 4.2.6.8 and 6.1.1.4'

loop_
_geom_angle_atom_site_label_1
_geom_angle_atom_site_label_2
_geom_angle_atom_site_label_3
_geom_angle
_geom_angle_site_symmetry_1
_geom_angle_site_symmetry_3
C6 C1 C5 124.5(4) . .
C6 C1 C2 122.6(4) . .
C5 C1 C2 108.0(4) . .
C9 C2 C3 123.7(4) . .
C9 C2 C1 123.1(4) . .
C3 C2 C1 108.1(4) . .
C12 C3 C2 123.3(4) . .
C12 C3 C4 123.1(4) . .
C2 C3 C4 107.7(4) . .
C15 C4 C5 123.6(4) . .
C15 C4 C3 122.9(4) . .
C5 C4 C3 108.4(4) . .
C18 C5 C1 124.4(4) . .
C18 C5 C4 122.3(4) . .
C1 C5 C4 107.8(4) . .
C1 C6 C7 115.5(4) . .
C1 C6 C20 113.6(4) . .
C7 C6 C20 130.0(4) . .
C6 C7 C8 121.9(4) . .
C6 C7 Rb1 97.0(2) . .
C8 C7 Rb1 69.9(2) . .
C6 C7 H7 117.9 . .
C8 C7 H7 117.9 . .
Rb1 C7 H7 117.9 . .
C9 C8 C7 121.0(4) . .
C9 C8 Rb1 89.9(3) . .
C7 C8 Rb1 86.1(3) . .
C9 C8 H8 117.0 . .
C7 C8 H8 117.0 . .
Rb1 C8 H8 117.0 . .
C2 C9 C8 115.2(4) . .
C2 C9 C10 113.3(4) . .
C8 C9 C10 130.7(4) . .
C2 C9 Rb1 88.9(3) . .
C8 C9 Rb1 66.6(2) . .
C10 C9 Rb1 123.2(3) . .
C11 C10 C9 122.1(4) . .
C11 C10 H10 119.0 . .
C9 C10 H10 119.0 . .
C10 C11 C12 123.1(4) . .
C10 C11 H11 118.5 . .
C12 C11 H11 118.5 . .
C3 C12 C13 114.4(5) . .
C3 C12 C11 113.0(4) . .
C13 C12 C11 131.0(5) . .
C12 C13 C14 122.3(5) . .
C12 C13 H13 118.9 . .
C14 C13 H13 118.9 . .
C13 C14 C15 121.4(5) . .
C13 C14 H14 119.3 . .
C15 C14 H14 119.3 . .
C4 C15 C14 114.7(4) . .
C4 C15 C16 114.5(4) . .
C14 C15 C16 129.8(5) . .
C17 C16 C15 120.6(4) . .
C17 C16 H16 119.7 . .
C15 C16 H16 119.7 . .
C18 C17 C16 123.1(4) . .
C18 C17 H17 118.4 . .
C16 C17 H17 118.4 . .
C5 C18 C17 114.9(4) . .
C5 C18 C19 112.7(4) . .
C17 C18 C19 131.6(4) . .
C44 C19 C20 117.4(4) . .
C44 C19 C18 121.5(4) . .
C20 C19 C18 121.1(4) . .
C41 C20 C19 117.7(4) . .
C41 C20 C6 121.4(4) . .
C19 C20 C6 120.8(4) . .
C26 C21 C25 124.5(4) . .
C26 C21 C22 122.6(5) . .
C25 C21 C22 108.0(4) . .
C29 C22 C23 124.0(5) . .
C29 C22 C21 122.9(5) . .
C23 C22 C21 108.3(5) . .
C22 C23 C24 107.9(4) . .
C22 C23 C32 122.9(5) . .
C24 C23 C32 123.4(6) . .
C35 C24 C23 124.0(5) . .
C35 C24 C25 123.0(5) . .
C23 C24 C25 108.3(5) . .
C38 C25 C21 124.6(4) . .
C38 C25 C24 122.6(5) . .
C21 C25 C24 107.5(5) . .
C21 C26 C27 115.1(4) . .
C21 C26 C40 113.0(4) . .
C27 C26 C40 131.3(4) . .
C26 C27 C28 122.4(5) . .
C26 C27 Rb2 100.4(3) . .
C28 C27 Rb2 69.6(3) . .
C26 C27 H27 117.3 . .
C28 C27 H27 117.3 . .
Rb2 C27 H27 117.3 . .
C29 C28 C27 120.6(5) . .
C29 C28 Rb2 91.4(3) . .
C27 C28 Rb2 86.6(3) . .
C29 C28 H28 116.7 . .
C27 C28 H28 116.7 . .
Rb2 C28 H28 116.7 . .
C22 C29 C28 115.6(4) . .
C22 C29 C30 113.0(5) . .
C28 C29 C30 130.5(5) . .
C22 C29 Rb2 91.5(3) . .
C28 C29 Rb2 65.6(3) . .
C30 C29 Rb2 122.2(4) . .
C31 C30 C29 121.8(5) . .
C31 C30 H30 119.1 . .
C29 C30 H30 119.1 . .
C30 C31 C32 123.9(5) . .
C30 C31 H31 118.0 . .
C32 C31 H31 118.0 . .
C23 C32 C33 112.8(6) . .
C23 C32 C31 113.0(6) . .
C33 C32 C31 132.3(5) . .
C34 C33 C32 123.3(5) . .
C34 C33 H33 118.3 . .
C32 C33 H33 118.3 . .
C33 C34 C35 121.7(6) . .
C33 C34 H34 119.2 . .
C35 C34 H34 119.2 . .
C24 C35 C36 114.8(5) . .
C24 C35 C34 113.6(6) . .
C36 C35 C34 130.5(6) . .
C37 C36 C35 121.3(6) . .
C37 C36 H36 119.3 . .
C35 C36 H36 119.3 . .
C38 C37 C36 122.1(5) . .
C38 C37 H37 118.9 . .
C36 C37 H37 118.9 . .
C25 C38 C37 115.2(5) . .
C25 C38 C39 112.8(5) . .
C37 C38 C39 131.4(5) . .
C45 C39 C40 117.3(4) . .
C45 C39 C38 121.9(4) . .
C40 C39 C38 120.8(4) . .
C48 C40 C39 118.0(4) . .
C48 C40 C26 120.8(4) . .
C39 C40 C26 121.2(4) . .
C20 C41 C42 123.9(4) . .
C20 C41 H41 118.0 . .
C42 C41 H41 118.0 . .
C41 C42 C43 118.4(4) . .
C41 C42 C49 117.9(4) . .
C43 C42 C49 123.3(4) . .
C44 C43 C42 118.6(4) . .
C44 C43 C55 119.4(4) . .
C42 C43 C55 121.8(4) . .
C43 C44 C19 123.8(4) . .
C43 C44 H44 118.1 . .
C19 C44 H44 118.1 . .
C46 C45 C39 123.9(4) . .
C46 C45 H45 118.0 . .
C39 C45 H45 118.0 . .
C45 C46 C47 118.0(4) . .
C45 C46 C60 118.1(4) . .
C47 C46 C60 123.6(4) . .
C48 C47 C46 119.5(4) . .
C48 C47 C54 118.0(4) . .
C46 C47 C54 122.3(4) . .
C47 C48 C40 123.2(4) . .
C47 C48 H48 118.4 . .
C40 C48 H48 118.4 . .
C50 C49 C54 119.3(4) . .
C50 C49 C42 118.6(4) . .
C54 C49 C42 122.0(4) . .
C51 C50 C49 121.9(4) . .
C51 C50 H50 119.0 . .
C49 C50 H50 119.0 . .
C50 C51 C52 119.1(5) . .
C50 C51 H51 120.4 . .
C52 C51 H51 120.4 . .
C53 C52 C51 119.4(5) . .
C53 C52 H52 120.3 . .
C51 C52 H52 120.3 . .
C52 C53 C54 122.4(4) . .
C52 C53 H53 118.8 . .
C54 C53 H53 118.8 . .
C49 C54 C53 117.9(4) . .
C49 C54 C47 122.7(4) . .
C53 C54 C47 119.2(4) . .
C56 C55 C60 119.0(4) . .
C56 C55 C43 117.8(4) . .
C60 C55 C43 123.1(4) . .
C57 C56 C55 121.4(4) . .
C57 C56 H56 119.3 . .
C55 C56 H56 119.3 . .
C56 C57 C58 119.5(4) . .
C56 C57 H57 120.3 . .
C58 C57 H57 120.3 . .
C59 C58 C57 119.6(4) . .
C59 C58 H58 120.2 . .
C57 C58 H58 120.2 . .
C58 C59 C60 121.5(4) . .
C58 C59 H59 119.3 . .
C60 C59 H59 119.3 . .
C55 C60 C59 119.0(4) . .
C55 C60 C46 122.8(4) . .
C59 C60 C46 118.2(4) . .
O1 C61 C66 109.8(3) . 2_655
O1 C61 Rb1 46.66(16) . .
C66 C61 Rb1 78.9(2) 2_655 .
O1 C61 H61A 109.7 . .
C66 C61 H61A 109.7 2_655 .
Rb1 C61 H61A 155.5 . .
O1 C61 H61B 109.7 . .
C66 C61 H61B 109.7 2_655 .
Rb1 C61 H61B 89.2 . .
H61A C61 H61B 108.2 . .
O1 C62 C63 109.0(3) . .
O1 C62 Rb1 47.40(17) . .
C63 C62 Rb1 79.4(2) . .
O1 C62 H62A 109.9 . .
C63 C62 H62A 109.9 . .
Rb1 C62 H62A 87.0 . .
O1 C62 H62B 109.9 . .
C63 C62 H62B 109.9 . .
Rb1 C62 H62B 156.9 . .
H62A C62 H62B 108.3 . .
O2 C63 C62 109.4(3) . .
O2 C63 Rb1 45.23(18) . .
C62 C63 Rb1 76.6(2) . .
O2 C63 H63A 109.8 . .
C62 C63 H63A 109.8 . .
Rb1 C63 H63A 93.5 . .
O2 C63 H63B 109.8 . .
C62 C63 H63B 109.8 . .
Rb1 C63 H63B 152.6 . .
H63A C63 H63B 108.2 . .
O2 C64 C65 108.8(3) . .
O2 C64 Rb1 43.34(17) . .
C65 C64 Rb1 78.2(2) . .
O2 C64 H64A 109.9 . .
C65 C64 H64A 109.9 . .
Rb1 C64 H64A 151.5 . .
O2 C64 H64B 109.9 . .
C65 C64 H64B 109.9 . .
Rb1 C64 H64B 93.4 . .
H64A C64 H64B 108.3 . .
O3 C65 C64 108.9(4) . .
O3 C65 Rb1 46.59(17) . .
C64 C65 Rb1 78.3(2) . .
O3 C65 H65A 109.9 . .
C64 C65 H65A 109.9 . .
Rb1 C65 H65A 155.6 . .
O3 C65 H65B 109.9 . .
C64 C65 H65B 109.9 . .
Rb1 C65 H65B 89.3 . .
H65A C65 H65B 108.3 . .
O3 C66 C61 108.9(3) . 2_655
O3 C66 Rb1 48.18(18) . .
C61 C66 Rb1 77.2(2) 2_655 .
O3 C66 H66A 109.9 . .
C61 C66 H66A 109.9 2_655 .
Rb1 C66 H66A 88.4 . .
O3 C66 H66B 109.9 . .
C61 C66 H66B 109.9 2_655 .
Rb1 C66 H66B 157.1 . .
H66A C66 H66B 108.3 . .
O4 C67 C72 107.9(4) . 2_656
O4 C67 Rb2 45.7(2) . .
C72 C67 Rb2 76.6(2) 2_656 .
O4 C67 H67A 110.1 . .
C72 C67 H67A 110.1 2_656 .
Rb2 C67 H67A 154.3 . .
O4 C67 H67B 110.1 . .
C72 C67 H67B 110.1 2_656 .
Rb2 C67 H67B 91.3 . .
H67A C67 H67B 108.4 . .
O4 C68 C69 108.1(4) . .
O4 C68 Rb2 44.12(19) . .
C69 C68 Rb2 77.8(2) . .
O4 C68 H68A 110.1 . .
C69 C68 H68A 110.1 . .
Rb2 C68 H68A 92.1 . .
O4 C68 H68B 110.1 . .
C69 C68 H68B 110.1 . .
Rb2 C68 H68B 152.7 . .
H68A C68 H68B 108.4 . .
O5 C69 C68 108.8(4) . .
O5 C69 Rb2 47.10(19) . .
C68 C69 Rb2 78.5(3) . .
O5 C69 H69A 109.9 . .
C68 C69 H69A 109.9 . .
Rb2 C69 H69A 88.3 . .
O5 C69 H69B 109.9 . .
C68 C69 H69B 109.9 . .
Rb2 C69 H69B 156.3 . .
H69A C69 H69B 108.3 . .
O5 C70 C71 109.5(4) . .
O5 C70 Rb2 48.1(2) . .
C71 C70 Rb2 77.7(3) . .
O5 C70 H70A 109.8 . .
C71 C70 H70A 109.8 . .
Rb2 C70 H70A 156.9 . .
O5 C70 H70B 109.8 . .
C71 C70 H70B 109.8 . .
Rb2 C70 H70B 88.6 . .
H70A C70 H70B 108.2 . .
O6 C71 C70 109.1(4) . .
O6 C71 Rb2 46.19(19) . .
C70 C71 Rb2 78.5(2) . .
O6 C71 H71A 109.9 . .
C70 C71 H71A 109.9 . .
Rb2 C71 H71A 155.1 . .
O6 C71 H71B 109.9 . .
C70 C71 H71B 109.9 . .
Rb2 C71 H71B 89.6 . .
H71A C71 H71B 108.3 . .
O6 C72 C67 108.9(4) . 2_656
O6 C72 Rb2 47.5(2) . .
C67 C72 Rb2 79.3(2) 2_656 .
O6 C72 H72A 109.9 . .
C67 C72 H72A 109.9 2_656 .
Rb2 C72 H72A 87.0 . .
O6 C72 H72B 109.9 . .
C67 C72 H72B 109.9 2_656 .
Rb2 C72 H72B 157.0 . .
H72A C72 H72B 108.3 . .
O2 Rb1 O2 180.0 . 2_655
O2 Rb1 O1 61.04(8) . .
O2 Rb1 O1 118.96(8) 2_655 .
O2 Rb1 O1 118.96(8) . 2_655
O2 Rb1 O1 61.04(8) 2_655 2_655
O1 Rb1 O1 180.0 . 2_655
O2 Rb1 O3 120.48(8) . 2_655
O2 Rb1 O3 59.52(8) 2_655 2_655
O1 Rb1 O3 61.28(8) . 2_655
O1 Rb1 O3 118.72(8) 2_655 2_655
O2 Rb1 O3 59.52(8) . .
O2 Rb1 O3 120.48(8) 2_655 .
O1 Rb1 O3 118.71(8) . .
O1 Rb1 O3 61.28(8) 2_655 .
O3 Rb1 O3 180.0 2_655 .
O2 Rb1 C8 77.53(9) . 2_655
O2 Rb1 C8 102.47(9) 2_655 2_655
O1 Rb1 C8 76.97(9) . 2_655
O1 Rb1 C8 103.03(9) 2_655 2_655
O3 Rb1 C8 76.69(10) 2_655 2_655
O3 Rb1 C8 103.31(10) . 2_655
O2 Rb1 C8 102.47(9) . .
O2 Rb1 C8 77.53(9) 2_655 .
O1 Rb1 C8 103.03(9) . .
O1 Rb1 C8 76.97(9) 2_655 .
O3 Rb1 C8 103.31(10) 2_655 .
O3 Rb1 C8 76.69(10) . .
C8 Rb1 C8 180.0 2_655 .
O2 Rb1 C7 79.15(9) . .
O2 Rb1 C7 100.85(9) 2_655 .
O1 Rb1 C7 86.84(9) . .
O1 Rb1 C7 93.16(9) 2_655 .
O3 Rb1 C7 110.99(9) 2_655 .
O3 Rb1 C7 69.01(9) . .
C8 Rb1 C7 155.99(10) 2_655 .
C8 Rb1 C7 24.01(10) . .
O2 Rb1 C7 100.85(9) . 2_655
O2 Rb1 C7 79.15(9) 2_655 2_655
O1 Rb1 C7 93.16(9) . 2_655
O1 Rb1 C7 86.84(9) 2_655 2_655
O3 Rb1 C7 69.01(9) 2_655 2_655
O3 Rb1 C7 110.99(9) . 2_655
C8 Rb1 C7 24.01(10) 2_655 2_655
C8 Rb1 C7 155.99(10) . 2_655
C7 Rb1 C7 180.0 . 2_655
O2 Rb1 C9 118.22(9) . .
O2 Rb1 C9 61.78(9) 2_655 .
O1 Rb1 C9 95.09(9) . .
O1 Rb1 C9 84.91(9) 2_655 .
O3 Rb1 C9 80.15(9) 2_655 .
O3 Rb1 C9 99.85(9) . .
C8 Rb1 C9 156.56(11) 2_655 .
C8 Rb1 C9 23.44(11) . .
C7 Rb1 C9 41.01(10) . .
C7 Rb1 C9 138.99(10) 2_655 .
O2 Rb1 C9 61.78(9) . 2_655
O2 Rb1 C9 118.22(9) 2_655 2_655
O1 Rb1 C9 84.91(9) . 2_655
O1 Rb1 C9 95.09(9) 2_655 2_655
O3 Rb1 C9 99.85(9) 2_655 2_655
O3 Rb1 C9 80.15(9) . 2_655
C8 Rb1 C9 23.44(11) 2_655 2_655
C8 Rb1 C9 156.56(11) . 2_655
C7 Rb1 C9 138.99(10) . 2_655
C7 Rb1 C9 41.02(10) 2_655 2_655
C9 Rb1 C9 180.0 . 2_655
O4 Rb2 O4 180.0 2_656 .
O4 Rb2 O6 119.00(9) 2_656 2_656
O4 Rb2 O6 61.00(9) . 2_656
O4 Rb2 O6 61.00(9) 2_656 .
O4 Rb2 O6 119.00(9) . .
O6 Rb2 O6 180.0 2_656 .
O4 Rb2 O5 59.84(9) 2_656 2_656
O4 Rb2 O5 120.16(9) . 2_656
O6 Rb2 O5 61.02(9) 2_656 2_656
O6 Rb2 O5 118.98(9) . 2_656
O4 Rb2 O5 120.16(9) 2_656 .
O4 Rb2 O5 59.84(9) . .
O6 Rb2 O5 118.98(9) 2_656 .
O6 Rb2 O5 61.02(9) . .
O5 Rb2 O5 180.0 2_656 .
O4 Rb2 C28 77.83(10) 2_656 .
O4 Rb2 C28 102.17(10) . .
O6 Rb2 C28 101.36(11) 2_656 .
O6 Rb2 C28 78.64(11) . .
O5 Rb2 C28 102.22(12) 2_656 .
O5 Rb2 C28 77.78(12) . .
O4 Rb2 C28 102.17(10) 2_656 2_656
O4 Rb2 C28 77.83(10) . 2_656
O6 Rb2 C28 78.64(11) 2_656 2_656
O6 Rb2 C28 101.36(11) . 2_656
O5 Rb2 C28 77.78(12) 2_656 2_656
O5 Rb2 C28 102.22(12) . 2_656
C28 Rb2 C28 180.0 . 2_656
O4 Rb2 C27 78.85(10) 2_656 2_656
O4 Rb2 C27 101.15(10) . 2_656
O6 Rb2 C27 94.22(10) 2_656 2_656
O6 Rb2 C27 85.78(10) . 2_656
O5 Rb2 C27 69.76(11) 2_656 2_656
O5 Rb2 C27 110.24(11) . 2_656
C28 Rb2 C27 156.15(11) . 2_656
C28 Rb2 C27 23.85(11) 2_656 2_656
O4 Rb2 C27 101.15(10) 2_656 .
O4 Rb2 C27 78.84(10) . .
O6 Rb2 C27 85.78(10) 2_656 .
O6 Rb2 C27 94.22(10) . .
O5 Rb2 C27 110.24(11) 2_656 .
O5 Rb2 C27 69.76(11) . .
C28 Rb2 C27 23.85(11) . .
C28 Rb2 C27 156.15(11) 2_656 .
C27 Rb2 C27 180.0 2_656 .
O4 Rb2 C72 138.77(10) 2_656 2_656
O4 Rb2 C72 41.23(10) . 2_656
O6 Rb2 C72 21.59(11) 2_656 2_656
O6 Rb2 C72 158.41(11) . 2_656
O5 Rb2 C72 79.03(10) 2_656 2_656
O5 Rb2 C72 100.97(10) . 2_656
C28 Rb2 C72 110.74(12) . 2_656
C28 Rb2 C72 69.26(12) 2_656 2_656
C27 Rb2 C72 90.22(11) 2_656 2_656
C27 Rb2 C72 89.77(11) . 2_656
O4 Rb2 C72 41.22(10) 2_656 .
O4 Rb2 C72 138.78(10) . .
O6 Rb2 C72 158.41(11) 2_656 .
O6 Rb2 C72 21.59(11) . .
O5 Rb2 C72 100.97(10) 2_656 .
O5 Rb2 C72 79.03(10) . .
C28 Rb2 C72 69.26(12) . .
C28 Rb2 C72 110.74(12) 2_656 .
C27 Rb2 C72 89.77(11) 2_656 .
C27 Rb2 C72 90.23(11) . .
C72 Rb2 C72 180.0 2_656 .
C61 O1 C62 111.7(3) . .
C61 O1 Rb1 111.9(2) . .
C62 O1 Rb1 110.9(2) . .
C64 O2 C63 113.7(3) . .
C64 O2 Rb1 116.6(2) . .
C63 O2 Rb1 113.9(2) . .
C65 O3 C66 112.4(3) . .
C65 O3 Rb1 112.3(2) . .
C66 O3 Rb1 110.1(2) . .
C67 O4 C68 112.9(3) . .
C67 O4 Rb2 113.1(3) . .
C68 O4 Rb2 115.3(2) . .
C69 O5 C70 112.8(4) . .
C69 O5 Rb2 111.9(2) . .
C70 O5 Rb2 110.4(2) . .
C72 O6 C71 112.0(3) . .
C72 O6 Rb2 110.9(3) . .
C71 O6 Rb2 112.5(3) . .
O10A Rb3 O9A 63.4(3) . .
O13 Rb3 O11 119.6(2) . .
O13 Rb3 O12 60.44(17) . .
O11 Rb3 O12 60.02(18) . .
O10A Rb3 O14A 125.0(3) . .
O9A Rb3 O14A 62.4(3) . .
O10A Rb3 O11A 61.2(3) . .
O9A Rb3 O11A 123.1(3) . .
O14A Rb3 O11A 173.1(3) . .
O13 Rb3 O10 173.1(3) . .
O11 Rb3 O10 59.8(2) . .
O12 Rb3 O10 119.76(18) . .
O13 Rb3 O14 59.50(18) . .
O11 Rb3 O14 173.8(3) . .
O12 Rb3 O14 119.84(16) . .
O10 Rb3 O14 120.2(2) . .
O10A Rb3 O8 85.4(4) . .
O9A Rb3 O8 78.8(4) . .
O13 Rb3 O8 100.2(2) . .
O11 Rb3 O8 96.9(2) . .
O12 Rb3 O8 98.0(2) . .
O14A Rb3 O8 92.7(3) . .
O11A Rb3 O8 84.7(3) . .
O10 Rb3 O8 86.6(2) . .
O14 Rb3 O8 89.2(2) . .
O13 Rb3 O9 118.85(18) . .
O11 Rb3 O9 119.30(19) . .
O12 Rb3 O9 174.3(3) . .
O10 Rb3 O9 60.16(18) . .
O14 Rb3 O9 60.12(17) . .
O8 Rb3 O9 87.7(2) . .
O10A Rb3 O12A 118.8(3) . .
O9A Rb3 O12A 177.4(3) . .
O14A Rb3 O12A 115.6(3) . .
O11A Rb3 O12A 58.8(2) . .
O8 Rb3 O12A 99.9(3) . .
C73 O7 C74 113.4(7) . .
C73 O7 Rb3 60.3(5) . .
C74 O7 Rb3 94.5(5) . .
O7 C73 C76 106.9(7) . .
O7 C73 Rb3 97.6(5) . .
C76 C73 Rb3 101.1(5) . .
O7 C73 H73A 110.3 . .
C76 C73 H73A 110.3 . .
Rb3 C73 H73A 20.0 . .
O7 C73 H73B 110.3 . .
C76 C73 H73B 110.3 . .
Rb3 C73 H73B 128.4 . .
H73A C73 H73B 108.6 . .
O7 C74 C75 103.0(6) . .
O7 C74 H74A 111.2 . .
C75 C74 H74A 111.2 . .
O7 C74 H74B 111.2 . .
C75 C74 H74B 111.2 . .
H74A C74 H74B 109.1 . .
C74 C75 C76 102.9(6) . .
C74 C75 H75A 111.2 . .
C76 C75 H75A 111.2 . .
C74 C75 H75B 111.2 . .
C76 C75 H75B 111.2 . .
H75A C75 H75B 109.1 . .
C73 C76 C75 105.4(6) . .
C73 C76 Rb3 55.9(4) . .
C75 C76 Rb3 84.1(4) . .
C73 C76 H76A 110.7 . .
C75 C76 H76A 110.7 . .
Rb3 C76 H76A 71.2 . .
C73 C76 H76B 110.7 . .
C75 C76 H76B 110.7 . .
Rb3 C76 H76B 163.3 . .
H76A C76 H76B 108.8 . .
C80 O8 C77 111.2(8) . .
C77 O8 C80A 101.1(12) . .
C80 O8 Rb3 113.1(7) . .
C77 O8 Rb3 126.7(5) . .
C80A O8 Rb3 98.9(11) . .
O8 C77 C78 106.0(6) . .
O8 C77 H77A 110.5 . .
C78 C77 H77A 110.5 . .
O8 C77 H77B 110.5 . .
C78 C77 H77B 110.5 . .
H77A C77 H77B 108.7 . .
C79 C78 C77 103.6(6) . .
C79 C78 H78A 111.0 . .
C77 C78 H78A 111.0 . .
C79 C78 H78B 111.0 . .
C77 C78 H78B 111.0 . .
H78A C78 H78B 109.0 . .
C80A C79 C78 110.3(14) . .
C78 C79 C80 101.7(8) . .
C78 C79 H79A 111.4 . .
C80 C79 H79A 111.4 . .
C78 C79 H79B 111.4 . .
C80 C79 H79B 111.4 . .
H79A C79 H79B 109.3 . .
O8 C80 C79 102.0(12) . .
O8 C80 Rb3 46.1(6) . .
C79 C80 Rb3 123.5(12) . .
O8 C80 H80A 111.4 . .
C79 C80 H80A 111.4 . .
Rb3 C80 H80A 122.9 . .
O8 C80 H80B 111.4 . .
C79 C80 H80B 111.4 . .
Rb3 C80 H80B 65.6 . .
H80A C80 H80B 109.2 . .
C79 C80A O8 107(2) . .
C79 C80A Rb3 156.5(16) . .
O8 C80A Rb3 54.9(8) . .
C79 C80A H80C 110.3 . .
O8 C80A H80C 110.3 . .
Rb3 C80A H80C 68.9 . .
C79 C80A H80D 110.3 . .
O8 C80A H80D 110.3 . .
Rb3 C80A H80D 91.5 . .
H80C C80A H80D 108.6 . .
C92 O9 C81 122.8(9) . .
C92 O9 Rb3 112.5(6) . .
C81 O9 Rb3 109.4(6) . .
C82 C81 O9 111.8(8) . .
C82 C81 Rb3 79.4(6) . .
O9 C81 Rb3 48.8(4) . .
C82 C81 H81A 109.3 . .
O9 C81 H81A 109.3 . .
Rb3 C81 H81A 87.8 . .
C82 C81 H81B 109.3 . .
O9 C81 H81B 109.3 . .
Rb3 C81 H81B 157.3 . .
H81A C81 H81B 107.9 . .
O10 C82 C81 114.3(9) . .
O10 C82 Rb3 45.0(4) . .
C81 C82 Rb3 77.9(6) . .
O10 C82 H82A 108.7 . .
C81 C82 H82A 108.7 . .
Rb3 C82 H82A 149.1 . .
O10 C82 H82B 108.7 . .
C81 C82 H82B 108.7 . .
Rb3 C82 H82B 98.1 . .
H82A C82 H82B 107.6 . .
C83 O10 C82 123.9(8) . .
C83 O10 Rb3 114.6(6) . .
C82 O10 Rb3 115.1(5) . .
O10 C83 C84 118.7(10) . .
O10 C83 Rb3 45.7(4) . .
C84 C83 Rb3 78.8(6) . .
O10 C83 H83A 107.7 . .
C84 C83 H83A 107.7 . .
Rb3 C83 H83A 101.9 . .
O10 C83 H83B 107.7 . .
C84 C83 H83B 107.7 . .
Rb3 C83 H83B 146.3 . .
H83A C83 H83B 107.1 . .
O11 C84 C83 116.5(10) . .
O11 C84 Rb3 44.3(4) . .
C83 C84 Rb3 78.9(6) . .
O11 C84 H84A 108.2 . .
C83 C84 H84A 108.2 . .
Rb3 C84 H84A 100.9 . .
O11 C84 H84B 108.2 . .
C83 C84 H84B 108.2 . .
Rb3 C84 H84B 146.5 . .
H84A C84 H84B 107.3 . .
C85 O11 C84 120.9(8) . .
C85 O11 Rb3 115.1(7) . .
C84 O11 Rb3 115.8(6) . .
O11 C85 C86 117.9(12) . .
O11 C85 Rb3 45.0(5) . .
C86 C85 Rb3 81.8(6) . .
O11 C85 H85A 107.8 . .
C86 C85 H85A 107.8 . .
Rb3 C85 H85A 149.4 . .
O11 C85 H85B 107.8 . .
C86 C85 H85B 107.8 . .
Rb3 C85 H85B 96.8 . .
H85A C85 H85B 107.2 . .
O12 C86 C85 111.4(10) . .
O12 C86 Rb3 42.3(4) . .
C85 C86 Rb3 74.8(6) . .
O12 C86 H86A 109.3 . .
C85 C86 H86A 109.3 . .
Rb3 C86 H86A 144.1 . .
O12 C86 H86B 109.3 . .
C85 C86 H86B 109.3 . .
Rb3 C86 H86B 103.6 . .
H86A C86 H86B 108.0 . .
C86 O12 C87 114.9(8) . .
C86 O12 Rb3 118.4(5) . .
C87 O12 Rb3 116.7(5) . .
O12 C87 C88 110.2(8) . .
O12 C87 Rb3 43.1(4) . .
C88 C87 Rb3 75.4(5) . .
O12 C87 H87A 109.6 . .
C88 C87 H87A 109.6 . .
Rb3 C87 H87A 99.3 . .
O12 C87 H87B 109.6 . .
C88 C87 H87B 109.6 . .
Rb3 C87 H87B 147.7 . .
H87A C87 H87B 108.1 . .
O13 C88 C87 116.9(9) . .
O13 C88 Rb3 43.2(4) . .
C87 C88 Rb3 81.0(5) . .
O13 C88 H88A 108.1 . .
C87 C88 H88A 108.1 . .
Rb3 C88 H88A 99.7 . .
O13 C88 H88B 108.1 . .
C87 C88 H88B 108.1 . .
Rb3 C88 H88B 146.6 . .
H88A C88 H88B 107.3 . .
C88 O13 C89 120.1(7) . .
C88 O13 Rb3 117.4(6) . .
C89 O13 Rb3 117.8(6) . .
O13 C89 C90 113.5(10) . .
O13 C89 Rb3 42.6(4) . .
C90 C89 Rb3 77.3(6) . .
O13 C89 H89A 108.9 . .
C90 C89 H89A 108.9 . .
Rb3 C89 H89A 145.2 . .
O13 C89 H89B 108.9 . .
C90 C89 H89B 108.9 . .
Rb3 C89 H89B 102.0 . .
H89A C89 H89B 107.7 . .
O14 C90 C89 115.1(11) . .
O14 C90 Rb3 46.3(4) . .
C89 C90 Rb3 79.6(6) . .
O14 C90 H90A 108.5 . .
C89 C90 H90A 108.5 . .
Rb3 C90 H90A 152.0 . .
O14 C90 H90B 108.5 . .
C89 C90 H90B 108.5 . .
Rb3 C90 H90B 94.4 . .
H90A C90 H90B 107.5 . .
C90 O14 C91 121.1(9) . .
C90 O14 Rb3 113.9(6) . .
C91 O14 Rb3 114.2(5) . .
C92 C91 O14 119.5(10) . .
C92 C91 Rb3 79.2(6) . .
O14 C91 Rb3 45.6(4) . .
C92 C91 H91A 107.5 . .
O14 C91 H91A 107.5 . .
Rb3 C91 H91A 145.2 . .
C92 C91 H91B 107.5 . .
O14 C91 H91B 107.5 . .
Rb3 C91 H91B 103.1 . .
H91A C91 H91B 107.0 . .
O9 C92 C91 117.5(10) . .
O9 C92 Rb3 47.2(4) . .
C91 C92 Rb3 79.0(6) . .
O9 C92 H92A 107.9 . .
C91 C92 H92A 107.9 . .
Rb3 C92 H92A 97.1 . .
O9 C92 H92B 107.9 . .
C91 C92 H92B 107.9 . .
Rb3 C92 H92B 150.6 . .
H92A C92 H92B 107.2 . .
C92A O9A C81A 127.5(13) . .
C92A O9A Rb3 115.4(7) . .
C81A O9A Rb3 112.0(7) . .
C82A C81A O9A 124.4(11) . .
C82A C81A Rb3 78.5(7) . .
O9A C81A Rb3 46.7(5) . .
C82A C81A H81C 106.2 . .
O9A C81A H81C 106.2 . .
Rb3 C81A H81C 133.5 . .
C82A C81A H81D 106.2 . .
O9A C81A H81D 106.2 . .
Rb3 C81A H81D 116.7 . .
H81C C81A H81D 106.4 . .
C81A C82A O10A 122.3(13) . .
C81A C82A Rb3 79.2(8) . .
O10A C82A Rb3 45.9(5) . .
C81A C82A H82C 106.7 . .
O10A C82A H82C 106.7 . .
Rb3 C82A H82C 108.9 . .
C81A C82A H82D 106.7 . .
O10A C82A H82D 106.7 . .
Rb3 C82A H82D 140.4 . .
H82C C82A H82D 106.6 . .
C83A O10A C82A 130.6(10) . .
C83A O10A Rb3 116.2(8) . .
C82A O10A Rb3 112.6(7) . .
O10A C83A C84A 120.3(14) . .
O10A C83A Rb3 43.9(6) . .
C84A C83A Rb3 82.1(8) . .
O10A C83A H83C 107.3 . .
C84A C83A H83C 107.3 . .
Rb3 C83A H83C 145.0 . .
O10A C83A H83D 107.3 . .
C84A C83A H83D 107.3 . .
Rb3 C83A H83D 102.0 . .
H83C C83A H83D 106.9 . .
C83A C84A O11A 117.8(13) . .
C83A C84A Rb3 75.7(8) . .
O11A C84A Rb3 45.8(6) . .
C83A C84A H84C 107.8 . .
O11A C84A H84C 107.8 . .
Rb3 C84A H84C 107.2 . .
C83A C84A H84D 107.8 . .
O11A C84A H84D 107.8 . .
Rb3 C84A H84D 142.2 . .
H84C C84A H84D 107.2 . .
C85A O11A C84A 118.9(11) . .
C85A O11A Rb3 118.4(7) . .
C84A O11A Rb3 113.6(8) . .
O11A C85A C86A 117.0(13) . .
O11A C85A Rb3 42.5(5) . .
C86A C85A Rb3 82.5(7) . .
O11A C85A H85C 108.0 . .
C86A C85A H85C 108.0 . .
Rb3 C85A H85C 98.6 . .
O11A C85A H85D 108.0 . .
C86A C85A H85D 108.0 . .
Rb3 C85A H85D 146.8 . .
H85C C85A H85D 107.3 . .
O12A C86A C85A 112.2(14) . .
O12A C86A H86C 109.2 . .
C85A C86A H86C 109.2 . .
O12A C86A H86D 109.2 . .
C85A C86A H86D 109.2 . .
H86C C86A H86D 107.9 . .
C87A O12A C86A 113.5(12) . .
C87A O12A Rb3 120.1(7) . .
C86A O12A Rb3 117.2(8) . .
O12A C87A C88A 115.8(11) . .
O12A C87A H87C 108.3 . .
C88A C87A H87C 108.3 . .
O12A C87A H87D 108.3 . .
C88A C87A H87D 108.3 . .
H87C C87A H87D 107.4 . .
O13A C88A C87A 124.1(11) . .
O13A C88A Rb3 42.9(5) . .
C87A C88A Rb3 81.6(7) . .
O13A C88A H88C 106.3 . .
C87A C88A H88C 106.3 . .
Rb3 C88A H88C 130.4 . .
O13A C88A H88D 106.3 . .
C87A C88A H88D 106.3 . .
Rb3 C88A H88D 118.3 . .
H88C C88A H88D 106.4 . .
C88A O13A C89A 122.4(10) . .
C88A O13A Rb3 119.1(7) . .
C89A O13A Rb3 114.6(7) . .
O13A C89A C90A 113.9(13) . .
O13A C89A Rb3 45.5(5) . .
C90A C89A Rb3 76.0(8) . .
O13A C89A H89C 108.8 . .
C90A C89A H89C 108.8 . .
Rb3 C89A H89C 99.9 . .
O13A C89A H89D 108.8 . .
C90A C89A H89D 108.8 . .
Rb3 C89A H89D 148.1 . .
H89C C89A H89D 107.7 . .
O14A C90A C89A 118.1(15) . .
O14A C90A Rb3 42.8(6) . .
C89A C90A Rb3 82.0(8) . .
O14A C90A H90C 107.8 . .
C89A C90A H90C 107.8 . .
Rb3 C90A H90C 100.5 . .
O14A C90A H90D 107.8 . .
C89A C90A H90D 107.8 . .
Rb3 C90A H90D 145.7 . .
H90C C90A H90D 107.1 . .
C90A O14A C91A 119.2(12) . .
C90A O14A Rb3 118.3(8) . .
C91A O14A Rb3 112.2(7) . .
C92A C91A O14A 121.1(14) . .
C92A C91A Rb3 78.3(8) . .
O14A C91A Rb3 46.7(5) . .
C92A C91A H91C 107.0 . .
O14A C91A H91C 107.0 . .
Rb3 C91A H91C 106.0 . .
C92A C91A H91D 107.0 . .
O14A C91A H91D 107.0 . .
Rb3 C91A H91D 143.3 . .
H91C C91A H91D 106.8 . .
C91A C92A O9A 123.3(11) . .
C91A C92A Rb3 79.7(8) . .
O9A C92A Rb3 44.3(6) . .
C91A C92A H92C 106.5 . .
O9A C92A H92C 106.5 . .
Rb3 C92A H92C 116.7 . .
C91A C92A H92D 106.5 . .
O9A C92A H92D 106.5 . .
Rb3 C92A H92D 132.6 . .
H92C C92A H92D 106.5 . .

loop_
_geom_bond_atom_site_label_1
_geom_bond_atom_site_label_2
_geom_bond_distance
_geom_bond_site_symmetry_2
C1 C6 1.382(6) .
C1 C5 1.402(6) .
C1 C2 1.423(6) .
C2 C9 1.382(6) .
C2 C3 1.402(6) .
C3 C12 1.399(6) .
C3 C4 1.414(6) .
C4 C15 1.377(7) .
C4 C5 1.411(6) .
C5 C18 1.395(6) .
C6 C7 1.422(6) .
C6 C20 1.479(5) .
C7 C8 1.433(6) .
C7 Rb1 3.514(4) .
C7 H7 1.0000 .
C8 C9 1.433(6) .
C8 Rb1 3.307(4) .
C8 H8 1.0000 .
C9 C10 1.460(6) .
C9 Rb1 3.602(4) .
C10 C11 1.371(7) .
C10 H10 0.9500 .
C11 C12 1.447(7) .
C11 H11 0.9500 .
C12 C13 1.416(7) .
C13 C14 1.420(8) .
C13 H13 0.9500 .
C14 C15 1.438(7) .
C14 H14 0.9500 .
C15 C16 1.445(7) .
C16 C17 1.412(7) .
C16 H16 0.9500 .
C17 C18 1.404(6) .
C17 H17 0.9500 .
C18 C19 1.484(6) .
C19 C44 1.402(6) .
C19 C20 1.448(6) .
C20 C41 1.390(6) .
C21 C26 1.378(7) .
C21 C25 1.398(8) .
C21 C22 1.427(7) .
C22 C29 1.376(8) .
C22 C23 1.400(8) .
C23 C24 1.404(8) .
C23 C32 1.410(7) .
C24 C35 1.367(9) .
C24 C25 1.432(7) .
C25 C38 1.391(7) .
C26 C27 1.419(7) .
C26 C40 1.486(6) .
C27 C28 1.430(7) .
C27 Rb2 3.529(5) .
C27 H27 1.0000 .
C28 C29 1.427(8) .
C28 Rb2 3.313(5) .
C28 H28 1.0000 .
C29 C30 1.461(7) .
C29 Rb2 3.638(5) .
C30 C31 1.375(9) .
C30 H30 0.9500 .
C31 C32 1.417(9) .
C31 H31 0.9500 .
C32 C33 1.411(9) .
C33 C34 1.411(9) .
C33 H33 0.9500 .
C34 C35 1.445(8) .
C34 H34 0.9500 .
C35 C36 1.443(8) .
C36 C37 1.427(7) .
C36 H36 0.9500 .
C37 C38 1.405(8) .
C37 H37 0.9500 .
C38 C39 1.484(6) .
C39 C45 1.405(6) .
C39 C40 1.438(7) .
C40 C48 1.400(6) .
C41 C42 1.399(6) .
C41 H41 0.9500 .
C42 C43 1.409(6) .
C42 C49 1.487(6) .
C43 C44 1.390(6) .
C43 C55 1.496(6) .
C44 H44 0.9500 .
C45 C46 1.397(6) .
C45 H45 0.9500 .
C46 C47 1.401(7) .
C46 C60 1.498(6) .
C47 C48 1.391(6) .
C47 C54 1.494(6) .
C48 H48 0.9500 .
C49 C50 1.390(6) .
C49 C54 1.401(6) .
C50 C51 1.377(7) .
C50 H50 0.9500 .
C51 C52 1.402(7) .
C51 H51 0.9500 .
C52 C53 1.359(7) .
C52 H52 0.9500 .
C53 C54 1.409(7) .
C53 H53 0.9500 .
C55 C56 1.396(6) .
C55 C60 1.396(6) .
C56 C57 1.387(6) .
C56 H56 0.9500 .
C57 C58 1.390(6) .
C57 H57 0.9500 .
C58 C59 1.377(6) .
C58 H58 0.9500 .
C59 C60 1.403(6) .
C59 H59 0.9500 .
C61 O1 1.425(5) .
C61 C66 1.501(6) 2_655
C61 Rb1 3.621(4) .
C61 H61A 0.9900 .
C61 H61B 0.9900 .
C62 O1 1.428(5) .
C62 C63 1.504(6) .
C62 Rb1 3.603(4) .
C62 H62A 0.9900 .
C62 H62B 0.9900 .
C63 O2 1.417(5) .
C63 Rb1 3.641(4) .
C63 H63A 0.9900 .
C63 H63B 0.9900 .
C64 O2 1.411(5) .
C64 C65 1.505(6) .
C64 Rb1 3.683(4) .
C64 H64A 0.9900 .
C64 H64B 0.9900 .
C65 O3 1.432(5) .
C65 Rb1 3.682(4) .
C65 H65A 0.9900 .
C65 H65B 0.9900 .
C66 O3 1.435(5) .
C66 C61 1.501(6) 2_655
C66 Rb1 3.643(4) .
C66 H66A 0.9900 .
C66 H66B 0.9900 .
C67 O4 1.425(6) .
C67 C72 1.511(6) 2_656
C67 Rb2 3.633(4) .
C67 H67A 0.9900 .
C67 H67B 0.9900 .
C68 O4 1.430(5) .
C68 C69 1.510(7) .
C68 Rb2 3.675(5) .
C68 H68A 0.9900 .
C68 H68B 0.9900 .
C69 O5 1.416(6) .
C69 Rb2 3.666(5) .
C69 H69A 0.9900 .
C69 H69B 0.9900 .
C70 O5 1.425(6) .
C70 C71 1.500(7) .
C70 Rb2 3.644(5) .
C70 H70A 0.9900 .
C70 H70B 0.9900 .
C71 O6 1.431(5) .
C71 Rb2 3.634(4) .
C71 H71A 0.9900 .
C71 H71B 0.9900 .
C72 O6 1.417(6) .
C72 C67 1.511(6) 2_656
C72 Rb2 3.597(4) .
C72 H72A 0.9900 .
C72 H72B 0.9900 .
Rb1 O2 2.828(3) .
Rb1 O2 2.828(3) 2_655
Rb1 O1 2.839(3) .
Rb1 O1 2.839(3) 2_655
Rb1 O3 2.892(3) 2_655
Rb1 O3 2.892(3) .
Rb1 C8 3.307(4) 2_655
Rb1 C7 3.515(4) 2_655
Rb1 C9 3.602(4) 2_655
Rb2 O4 2.829(3) 2_656
Rb2 O4 2.829(3) .
Rb2 O6 2.838(3) 2_656
Rb2 O6 2.838(3) .
Rb2 O5 2.894(3) 2_656
Rb2 O5 2.894(3) .
Rb2 C28 3.313(5) 2_656
Rb2 C27 3.529(5) 2_656
Rb2 C72 3.597(5) 2_656
Rb3 O10A 2.725(9) .
Rb3 O9A 2.754(10) .
Rb3 O13 2.782(6) .
Rb3 O11 2.803(6) .
Rb3 O12 2.813(6) .
Rb3 O14A 2.813(9) .
Rb3 O11A 2.817(9) .
Rb3 O10 2.848(6) .
Rb3 O14 2.855(6) .
Rb3 O8 2.877(5) .
Rb3 O9 2.896(7) .
Rb3 O12A 2.904(9) .
O7 C73 1.313(9) .
O7 C74 1.462(11) .
C73 C76 1.427(9) .
C73 H73A 0.9900 .
C73 H73B 0.9900 .
C74 C75 1.511(10) .
C74 H74A 0.9900 .
C74 H74B 0.9900 .
C75 C76 1.518(10) .
C75 H75A 0.9900 .
C75 H75B 0.9900 .
C76 H76A 0.9900 .
C76 H76B 0.9900 .
O8 C80 1.421(16) .
O8 C77 1.427(8) .
O8 C80A 1.55(3) .
C77 C78 1.511(10) .
C77 H77A 0.9900 .
C77 H77B 0.9900 .
C78 C79 1.476(10) .
C78 H78A 0.9900 .
C78 H78B 0.9900 .
C79 C80A 1.33(2) .
C79 C80 1.567(18) .
C79 H79A 0.9900 .
C79 H79B 0.9900 .
C80 H80A 0.9900 .
C80 H80B 0.9900 .
C80A H80C 0.9900 .
C80A H80D 0.9900 .
O9 C92 1.371(10) .
O9 C81 1.431(11) .
C81 C82 1.431(15) .
C81 H81A 0.9900 .
C81 H81B 0.9900 .
C82 O10 1.378(11) .
C82 H82A 0.9900 .
C82 H82B 0.9900 .
O10 C83 1.336(12) .
C83 C84 1.397(16) .
C83 H83A 0.9900 .
C83 H83B 0.9900 .
C84 O11 1.367(11) .
C84 H84A 0.9900 .
C84 H84B 0.9900 .
O11 C85 1.342(13) .
C85 C86 1.476(17) .
C85 H85A 0.9900 .
C85 H85B 0.9900 .
C86 O12 1.383(10) .
C86 H86A 0.9900 .
C86 H86B 0.9900 .
O12 C87 1.426(11) .
C87 C88 1.495(16) .
C87 H87A 0.9900 .
C87 H87B 0.9900 .
C88 O13 1.346(11) .
C88 H88A 0.9900 .
C88 H88B 0.9900 .
O13 C89 1.382(12) .
C89 C90 1.450(16) .
C89 H89A 0.9900 .
C89 H89B 0.9900 .
C90 O14 1.334(12) .
C90 H90A 0.9900 .
C90 H90B 0.9900 .
O14 C91 1.383(12) .
C91 C92 1.378(15) .
C91 H91A 0.9900 .
C91 H91B 0.9900 .
C92 H92A 0.9900 .
C92 H92B 0.9900 .
O9A C92A 1.365(13) .
O9A C81A 1.376(13) .
C81A C82A 1.354(17) .
C81A H81C 0.9900 .
C81A H81D 0.9900 .
C82A O10A 1.390(14) .
C82A H82C 0.9900 .
C82A H82D 0.9900 .
O10A C83A 1.331(14) .
C83A C84A 1.378(19) .
C83A H83C 0.9900 .
C83A H83D 0.9900 .
C84A O11A 1.382(14) .
C84A H84C 0.9900 .
C84A H84D 0.9900 .
O11A C85A 1.364(14) .
C85A C86A 1.461(19) .
C85A H85C 0.9900 .
C85A H85D 0.9900 .
C86A O12A 1.412(15) .
C86A H86C 0.9900 .
C86A H86D 0.9900 .
O12A C87A 1.401(12) .
C87A C88A 1.427(18) .
C87A H87C 0.9900 .
C87A H87D 0.9900 .
C88A O13A 1.323(14) .
C88A H88C 0.9900 .
C88A H88D 0.9900 .
O13A C89A 1.393(13) .
C89A C90A 1.406(19) .
C89A H89C 0.9900 .
C89A H89D 0.9900 .
C90A O14A 1.339(15) .
C90A H90C 0.9900 .
C90A H90D 0.9900 .
O14A C91A 1.390(14) .
C91A C92A 1.360(17) .
C91A H91C 0.9900 .
C91A H91D 0.9900 .
C92A H92C 0.9900 .
C92A H92D 0.9900 .

loop_
_platon_squeeze_void_nr
_platon_squeeze_void_average_x
_platon_squeeze_void_average_y
_platon_squeeze_void_average_z
_platon_squeeze_void_volume
_platon_squeeze_void_count_electrons
_platon_squeeze_void_content
1 0.015 0.500 0.500 575 132 ' '
